data_7707239
loop_
_publ_author_name
'Protchenko, Andrey V.'
'Fuentes, M \'Angeles'
'Hicks, Jamie'
'McManus, Caitil\'in'
'Tirfoin, R\'emi'
'Aldridge, Simon'

_publ_section_title
;
 Reactions of a diborylstannylene with CO<sub>2</sub> and N<sub>2</sub>O:
 diboration of carbon dioxide by a main group bis(boryl) complex.
;
_journal_issue 26
_journal_name_full 'Dalton transactions (Cambridge, England : 2003)'
_journal_page_first 9059
_journal_page_last 9067
_journal_paper_doi 10.1039/d1dt01216a
_journal_volume 50
_journal_year 2021
_chemical_formula_moiety 'C108 H144 B4 N8 O9 Sn3'
_chemical_formula_sum 'C108 H144 B4 N8 O9 Sn3'
_chemical_formula_weight 2097.61
_chemical_melting_point ?
_space_group_crystal_system triclinic
_space_group_IT_number 2
_space_group_name_Hall '-P 1'
_space_group_name_H-M_alt 'P -1'
_atom_sites_solution_hydrogens geom
_atom_sites_solution_primary dual
_audit_creation_method SHELXL-2018/3
_audit_update_record
;
2021-04-13 deposited with the CCDC.	2021-04-27 downloaded from the CCDC.
;
_cell_angle_alpha 77.969(2)
_cell_angle_beta 78.949(2)
_cell_angle_gamma 67.294(2)
_cell_formula_units_Z 2
_cell_length_a 14.3697(3)
_cell_length_b 14.8194(3)
_cell_length_c 28.2627(6)
_cell_measurement_reflns_used 27253
_cell_measurement_temperature 150(2)
_cell_measurement_theta_max 76.5750
_cell_measurement_theta_min 1.5990
_cell_volume 5388.7(2)
_computing_cell_refinement 'CrysAlisPro 1.171.39.34b (Rigaku OD, 2017)'
_computing_data_collection 'CrysAlisPro 1.171.39.34b (Rigaku OD, 2017)'
_computing_data_reduction 'CrysAlisPro 1.171.39.34b (Rigaku OD, 2017)'
_computing_molecular_graphics 'SHELXLE (HUbschle, 2017)'
_computing_publication_material 'CIFTAB-2014/2 (Sheldrick, 2014)'
_computing_structure_refinement 'SHELXL-2018/3 (Sheldrick, 2018)'
_computing_structure_solution 'SHELXT (Sheldrick, 2015)'
_diffrn_ambient_temperature 150(2)
_diffrn_detector_area_resol_mean 10.5035
_diffrn_measured_fraction_theta_full 0.999
_diffrn_measured_fraction_theta_max 0.996
_diffrn_measurement_device_type 'SuperNova, Dual, Cu at home/near, Atlas'
_diffrn_measurement_method '\w scans'
_diffrn_radiation_type CuK\a
_diffrn_radiation_wavelength 1.54184
_diffrn_reflns_av_R_equivalents 0.0349
_diffrn_reflns_av_unetI/netI 0.0420
_diffrn_reflns_Laue_measured_fraction_full 0.999
_diffrn_reflns_Laue_measured_fraction_max 0.996
_diffrn_reflns_limit_h_max 17
_diffrn_reflns_limit_h_min -17
_diffrn_reflns_limit_k_max 18
_diffrn_reflns_limit_k_min -13
_diffrn_reflns_limit_l_max 35
_diffrn_reflns_limit_l_min -35
_diffrn_reflns_number 52591
_diffrn_reflns_point_group_measured_fraction_full 0.999
_diffrn_reflns_point_group_measured_fraction_max 0.996
_diffrn_reflns_theta_full 67.684
_diffrn_reflns_theta_max 74.503
_diffrn_reflns_theta_min 1.610
_diffrn_source 'micro-focus sealed X-ray tube'
_exptl_absorpt_coefficient_mu 5.934
_exptl_absorpt_correction_T_max 1.00000
_exptl_absorpt_correction_T_min 0.77820
_exptl_absorpt_correction_type multi-scan
_exptl_absorpt_process_details
;
CrysAlisPro 1.171.39.34b (Rigaku Oxford Diffraction, 2017)
Empirical absorption correction using spherical harmonics,
 implemented in SCALE3 ABSPACK scaling algorithm.
;
_exptl_crystal_colour colourless
_exptl_crystal_density_diffrn 1.293
_exptl_crystal_density_meas ?
_exptl_crystal_description block
_exptl_crystal_F_000 2180
_exptl_crystal_size_max 0.15
_exptl_crystal_size_mid 0.15
_exptl_crystal_size_min 0.10
_refine_diff_density_max 1.037
_refine_diff_density_min -0.830
_refine_diff_density_rms 0.069
_refine_ls_extinction_method none
_refine_ls_goodness_of_fit_ref 1.025
_refine_ls_hydrogen_treatment constr
_refine_ls_matrix_type full
_refine_ls_number_parameters 1242
_refine_ls_number_reflns 21962
_refine_ls_number_restraints 66
_refine_ls_restrained_S_all 1.026
_refine_ls_R_factor_all 0.0362
_refine_ls_R_factor_gt 0.0307
_refine_ls_shift/su_max 0.003
_refine_ls_shift/su_mean 0.000
_refine_ls_structure_factor_coef Fsqd
_refine_ls_weighting_details 'w=1/[\s^2^(Fo^2^)+(0.0418P)^2^+0.5997P] where P=(Fo^2^+2Fc^2^)/3'
_refine_ls_weighting_scheme calc
_refine_ls_wR_factor_gt 0.0757
_refine_ls_wR_factor_ref 0.0790
_reflns_Friedel_coverage 0.000
_reflns_number_gt 19556
_reflns_number_total 21962
_reflns_threshold_expression 'I > 2\s(I)'
_cod_data_source_file d1dt01216a2.cif
_cod_data_source_block 222apmaf19
_cod_depositor_comments
;
The following automatic conversions were performed:

data item '_chemical_melting_point' value 'not measured' was changed
to '?' -- the value is undefined or not given.

data item '_exptl_crystal_density_meas' value 'not measured' was
changed to '?' -- the value is perceived as not measured.

Automatic conversion script
Id: cif_fix_values 7556 2019-12-06 15:28:31Z antanas 

 Adding full bibliography for 7707232--7707239.cif.
;
_cod_database_code 7707239
_shelx_shelxl_version_number 2018/3
_shelx_space_group_comment
;
The symmetry employed for this shelxl refinement is uniquely defined
by the following loop, which should always be used as a source of
symmetry information in preference to the above space-group names.
They are only intended as comments.
;
_shelx_estimated_absorpt_t_min 0.470
_shelx_estimated_absorpt_t_max 0.588

loop_
_space_group_symop_operation_xyz
'x, y, z'
'-x, -y, -z'

loop_
_atom_site_label
_atom_site_type_symbol
_atom_site_fract_x
_atom_site_fract_y
_atom_site_fract_z
_atom_site_U_iso_or_equiv
_atom_site_adp_type
_atom_site_occupancy
_atom_site_site_symmetry_order
_atom_site_calc_flag
_atom_site_refinement_flags_posn
_atom_site_refinement_flags_adp
_atom_site_refinement_flags_occupancy
_atom_site_disorder_assembly
_atom_site_disorder_group
Sn1 Sn 0.82680(2) 0.26284(2) 0.74746(2) 0.02002(4) Uani 1 1 d . . . . .
Sn2 Sn 0.60066(2) 0.41708(2) 0.68592(2) 0.02032(4) Uani 1 1 d . . . . .
Sn3 Sn 0.59832(2) 0.41952(2) 0.80973(2) 0.02034(4) Uani 1 1 d . . . . .
O1 O 0.67420(11) 0.35232(10) 0.74817(5) 0.0196(3) Uani 1 1 d . . . . .
O2 O 0.75368(15) 0.27382(12) 0.84074(6) 0.0320(4) Uani 1 1 d . . . . .
O3 O 0.79976(13) 0.14590(11) 0.80167(6) 0.0261(3) Uani 1 1 d . . . . .
O4 O 0.81813(13) 0.18929(11) 0.68964(6) 0.0258(3) Uani 1 1 d . . . . .
O5 O 0.74866(14) 0.33238(12) 0.64241(6) 0.0291(4) Uani 1 1 d . . . . .
O6 O 0.67263(14) 0.53113(11) 0.66679(6) 0.0264(3) Uani 1 1 d . . . . .
O7 O 0.56106(13) 0.55958(11) 0.73196(6) 0.0261(3) Uani 1 1 d . . . . .
O8 O 0.45790(13) 0.43340(12) 0.77981(6) 0.0259(3) Uani 1 1 d . . . . .
O9 O 0.50998(13) 0.30744(12) 0.83723(6) 0.0271(3) Uani 1 1 d . . . . .
N1 N 0.76187(15) 0.14300(13) 0.93922(6) 0.0210(4) Uani 1 1 d . . . . .
N2 N 0.81748(15) 0.00647(13) 0.90168(6) 0.0212(4) Uani 1 1 d . . . . .
N3 N 0.98626(15) 0.14864(15) 0.59968(7) 0.0254(4) Uani 1 1 d . . . . .
N4 N 0.85554(14) 0.20795(13) 0.55387(6) 0.0207(3) Uani 1 1 d . . . . .
N5 N 0.65548(15) 0.75724(13) 0.66369(7) 0.0225(4) Uani 1 1 d . . . . .
N6 N 0.64847(15) 0.71332(13) 0.74582(7) 0.0212(4) Uani 1 1 d . . . . .
N7 N 0.30464(15) 0.34711(14) 0.76347(7) 0.0248(4) Uani 1 1 d . . . . .
N8 N 0.26565(15) 0.33121(15) 0.84600(7) 0.0250(4) Uani 1 1 d . . . . .
C1 C 0.77684(17) 0.18223(16) 0.84177(8) 0.0225(4) Uani 1 1 d . . . . .
C2 C 0.80715(17) 0.24293(16) 0.64788(8) 0.0210(4) Uani 1 1 d . . . . .
C3 C 0.62448(17) 0.58501(15) 0.69999(8) 0.0204(4) Uani 1 1 d . . . . .
C4 C 0.44377(17) 0.36003(16) 0.80912(8) 0.0215(4) Uani 1 1 d . . . . .
C5 C 0.78161(19) 0.05786(16) 0.97420(8) 0.0261(5) Uani 1 1 d . . . . .
H5 H 0.773503 0.057094 1.008422 0.031 Uiso 1 1 calc R U . . .
C6 C 0.81391(18) -0.02289(16) 0.95188(8) 0.0246(4) Uani 1 1 d . . . . .
H6 H 0.831429 -0.089265 0.967888 0.030 Uiso 1 1 calc R U . . .
C7 C 0.74649(18) 0.23520(15) 0.95463(7) 0.0205(4) Uani 1 1 d . . . . .
C8 C 0.64885(18) 0.29358(16) 0.97301(8) 0.0234(4) Uani 1 1 d . . . . .
C9 C 0.6394(2) 0.37456(17) 0.99420(9) 0.0292(5) Uani 1 1 d . . . . .
H9 H 0.574260 0.414277 1.007843 0.035 Uiso 1 1 calc R U . . .
C10 C 0.7234(2) 0.39793(17) 0.99566(10) 0.0329(5) Uani 1 1 d . . . . .
H10 H 0.715756 0.452055 1.011000 0.039 Uiso 1 1 calc R U . . .
C11 C 0.8178(2) 0.34246(18) 0.97480(10) 0.0317(5) Uani 1 1 d . . . . .
H11 H 0.874474 0.360680 0.974537 0.038 Uiso 1 1 calc R U . . .
C12 C 0.83150(19) 0.25981(16) 0.95402(8) 0.0257(4) Uani 1 1 d . . . . .
C13 C 0.9359(2) 0.20105(19) 0.93052(10) 0.0335(5) Uani 1 1 d . . . . .
H13 H 0.929142 0.146080 0.917770 0.040 Uiso 1 1 calc R U . . .
C14 C 0.9711(3) 0.2650(3) 0.88718(16) 0.0675(11) Uani 1 1 d . . . . .
H14A H 1.035736 0.224668 0.870606 0.101 Uiso 1 1 calc R U . . .
H14B H 0.980456 0.318813 0.898485 0.101 Uiso 1 1 calc R U . . .
H14C H 0.919923 0.292928 0.864452 0.101 Uiso 1 1 calc R U . . .
C15 C 1.0126(3) 0.1547(4) 0.96609(17) 0.0856(16) Uani 1 1 d . . . . .
H15A H 1.076718 0.112728 0.949902 0.128 Uiso 1 1 calc R U . . .
H15B H 0.987156 0.114478 0.993610 0.128 Uiso 1 1 calc R U . . .
H15C H 1.023959 0.206740 0.977993 0.128 Uiso 1 1 calc R U . . .
C16 C 0.55624(18) 0.27058(17) 0.97015(9) 0.0266(5) Uani 1 1 d . . . . .
H16 H 0.574507 0.227856 0.944179 0.032 Uiso 1 1 calc R U . . .
C17 C 0.5260(2) 0.2128(2) 1.01818(11) 0.0400(6) Uani 1 1 d . . . . .
H17A H 0.466016 0.198983 1.015377 0.060 Uiso 1 1 calc R U . . .
H17B H 0.510308 0.252015 1.044567 0.060 Uiso 1 1 calc R U . . .
H17C H 0.582392 0.150277 1.025352 0.060 Uiso 1 1 calc R U . . .
C18 C 0.4662(2) 0.36427(19) 0.95604(10) 0.0355(5) Uani 1 1 d . . . . .
H18A H 0.488170 0.403427 0.926804 0.053 Uiso 1 1 calc R U . . .
H18B H 0.440944 0.403456 0.982893 0.053 Uiso 1 1 calc R U . . .
H18C H 0.411870 0.345947 0.949380 0.053 Uiso 1 1 calc R U . . .
C19 C 0.86744(19) -0.06650(15) 0.86931(8) 0.0253(5) Uani 1 1 d . . . . .
C20 C 0.9733(2) -0.09625(17) 0.85773(9) 0.0315(5) Uani 1 1 d . . . . .
C21 C 1.0197(2) -0.16580(19) 0.82539(10) 0.0408(7) Uani 1 1 d . . . . .
H21 H 1.091164 -0.186686 0.816195 0.049 Uiso 1 1 calc R U . . .
C22 C 0.9637(3) -0.20421(19) 0.80679(10) 0.0429(7) Uani 1 1 d . . . . .
H22 H 0.996543 -0.250812 0.784757 0.051 Uiso 1 1 calc R U . . .
C23 C 0.8604(3) -0.17560(19) 0.81988(10) 0.0401(7) Uani 1 1 d . . . . .
H23 H 0.822926 -0.203422 0.806954 0.048 Uiso 1 1 calc R U . . .
C24 C 0.8092(2) -0.10635(16) 0.85184(9) 0.0298(5) Uani 1 1 d . . . . .
C25 C 0.6951(2) -0.07504(18) 0.86580(10) 0.0319(5) Uani 1 1 d . . . . .
H25 H 0.677139 -0.042091 0.895495 0.038 Uiso 1 1 calc R U . . .
C26 C 0.6579(3) -0.1619(2) 0.87790(10) 0.0398(6) Uani 1 1 d . . . . .
H26A H 0.670968 -0.193069 0.848753 0.060 Uiso 1 1 calc R U . . .
H26B H 0.584719 -0.137759 0.888922 0.060 Uiso 1 1 calc R U . . .
H26C H 0.694013 -0.210375 0.903795 0.060 Uiso 1 1 calc R U . . .
C27 C 0.6412(3) 0.0008(2) 0.82490(12) 0.0457(7) Uani 1 1 d . . . . .
H27A H 0.659496 0.059531 0.820300 0.069 Uiso 1 1 calc R U . . .
H27B H 0.567446 0.019632 0.833529 0.069 Uiso 1 1 calc R U . . .
H27C H 0.661866 -0.028042 0.794622 0.069 Uiso 1 1 calc R U . . .
C28 C 1.0369(2) -0.0569(2) 0.87879(11) 0.0384(6) Uani 1 1 d . . . . .
H28 H 0.991914 -0.018244 0.904958 0.046 Uiso 1 1 calc R U . . .
C29 C 1.0738(3) 0.0142(3) 0.83957(16) 0.0676(11) Uani 1 1 d . . . . .
H29A H 1.118268 -0.021647 0.813357 0.101 Uiso 1 1 calc R U . . .
H29B H 1.111640 0.042164 0.853960 0.101 Uiso 1 1 calc R U . . .
H29C H 1.015226 0.067747 0.826289 0.101 Uiso 1 1 calc R U . . .
C30 C 1.1253(3) -0.1390(3) 0.90192(15) 0.0603(10) Uani 1 1 d . . . . .
H30A H 1.173262 -0.175343 0.876666 0.090 Uiso 1 1 calc R U . . .
H30B H 1.099614 -0.184321 0.926206 0.090 Uiso 1 1 calc R U . . .
H30C H 1.159855 -0.110144 0.917802 0.090 Uiso 1 1 calc R U . . .
C31 C 1.02381(18) 0.12839(19) 0.55196(8) 0.0298(5) Uani 1 1 d . . . . .
H31 H 1.093138 0.095413 0.540510 0.036 Uiso 1 1 calc R U . . .
C32 C 0.94644(19) 0.16289(17) 0.52499(8) 0.0270(5) Uani 1 1 d . . . . .
H32 H 0.952399 0.157593 0.491527 0.032 Uiso 1 1 calc R U . . .
C33 C 1.05012(18) 0.10586(19) 0.63807(8) 0.0291(5) Uani 1 1 d . . . . .
C34 C 1.0731(2) 0.0048(2) 0.65569(10) 0.0368(6) Uani 1 1 d . . . . .
C35 C 1.1389(2) -0.0383(2) 0.69142(11) 0.0458(7) Uani 1 1 d . . . . .
H35 H 1.156847 -0.106819 0.703611 0.055 Uiso 1 1 calc R U . . .
C36 C 1.1781(2) 0.0180(3) 0.70915(11) 0.0502(8) Uani 1 1 d . . . . .
H36 H 1.222912 -0.012160 0.733365 0.060 Uiso 1 1 calc R U . . .
C37 C 1.1525(2) 0.1176(2) 0.69198(10) 0.0413(7) Uani 1 1 d . . . . .
H37 H 1.179051 0.155415 0.705108 0.050 Uiso 1 1 calc R U . . .
C38 C 1.08879(19) 0.1639(2) 0.65585(9) 0.0325(5) Uani 1 1 d . . . . .
C39 C 1.0627(2) 0.2732(2) 0.63603(10) 0.0368(6) Uani 1 1 d . . . . .
H39 H 0.989058 0.301678 0.631504 0.044 Uiso 1 1 calc R U . . .
C40 C 1.1229(4) 0.2870(3) 0.58658(12) 0.0630(11) Uani 1 1 d . . . . .
H40A H 1.110325 0.251416 0.564346 0.095 Uiso 1 1 calc R U . . .
H40B H 1.195527 0.260979 0.589985 0.095 Uiso 1 1 calc R U . . .
H40C H 1.101629 0.357590 0.573415 0.095 Uiso 1 1 calc R U . . .
C41 C 1.0790(3) 0.3314(3) 0.67058(12) 0.0485(7) Uani 1 1 d . . . . .
H41A H 1.151982 0.311876 0.671866 0.073 Uiso 1 1 calc R U . . .
H41B H 1.045278 0.317080 0.703294 0.073 Uiso 1 1 calc R U . . .
H41C H 1.050221 0.402325 0.658691 0.073 Uiso 1 1 calc R U . . .
C42 C 1.0273(3) -0.0572(2) 0.63836(11) 0.0441(7) Uani 1 1 d . . . . .
H42 H 0.978627 -0.012563 0.615004 0.053 Uiso 1 1 calc R U . . .
C43 C 1.1086(3) -0.1386(3) 0.61124(14) 0.0639(10) Uani 1 1 d . . . . .
H43A H 1.076146 -0.176621 0.600303 0.096 Uiso 1 1 calc R U . . .
H43B H 1.158128 -0.182769 0.633181 0.096 Uiso 1 1 calc R U . . .
H43C H 1.143290 -0.108336 0.582925 0.096 Uiso 1 1 calc R U . . .
C44 C 0.9672(4) -0.1026(3) 0.68106(14) 0.0688(11) Uani 1 1 d . . . . .
H44A H 0.934254 -0.138179 0.668593 0.103 Uiso 1 1 calc R U . . .
H44B H 0.915307 -0.049818 0.697829 0.103 Uiso 1 1 calc R U . . .
H44C H 1.013635 -0.148612 0.703965 0.103 Uiso 1 1 calc R U . . .
C45 C 0.75999(17) 0.24206(16) 0.53478(8) 0.0232(4) Uani 1 1 d . . . . .
C46 C 0.7196(2) 0.17189(19) 0.53099(10) 0.0321(5) Uani 1 1 d . . . . .
C47 C 0.6301(2) 0.2051(2) 0.50979(14) 0.0480(8) Uani 1 1 d . . . . .
H47 H 0.600627 0.159142 0.507204 0.058 Uiso 1 1 calc R U . . .
C48 C 0.5838(2) 0.3036(3) 0.49257(14) 0.0533(9) Uani 1 1 d . . . . .
H48 H 0.523953 0.324821 0.477315 0.064 Uiso 1 1 calc R U . . .
C49 C 0.6235(2) 0.3719(2) 0.49721(11) 0.0411(6) Uani 1 1 d . . . . .
H49 H 0.589679 0.439795 0.485610 0.049 Uiso 1 1 calc R U . . .
C50 C 0.71216(19) 0.34340(18) 0.51859(8) 0.0274(5) Uani 1 1 d . . . . .
C51 C 0.7564(2) 0.41820(18) 0.52344(10) 0.0337(5) Uani 1 1 d . . . . .
H51 H 0.799206 0.389613 0.550806 0.040 Uiso 1 1 calc R U . . .
C52 C 0.8252(3) 0.4369(3) 0.47704(13) 0.0570(9) Uani 1 1 d . . . . .
H52A H 0.880467 0.374672 0.470891 0.085 Uiso 1 1 calc R U . . .
H52B H 0.853819 0.484740 0.481065 0.085 Uiso 1 1 calc R U . . .
H52C H 0.785415 0.463390 0.449423 0.085 Uiso 1 1 calc R U . . .
C53 C 0.6737(3) 0.5153(2) 0.53580(14) 0.0512(8) Uani 1 1 d . . . . .
H53A H 0.704941 0.556863 0.544531 0.077 Uiso 1 1 calc R U . . .
H53B H 0.625862 0.501276 0.563353 0.077 Uiso 1 1 calc R U . . .
H53C H 0.637409 0.549979 0.507454 0.077 Uiso 1 1 calc R U . . .
C54 C 0.7697(2) 0.0626(2) 0.55054(11) 0.0383(6) Uani 1 1 d . . . . .
H54 H 0.845026 0.045000 0.543198 0.046 Uiso 1 1 calc R U . . .
C55 C 0.7411(3) -0.0061(2) 0.52714(15) 0.0568(9) Uani 1 1 d . . . . .
H55A H 0.749293 0.011642 0.491599 0.085 Uiso 1 1 calc R U . . .
H55B H 0.670146 0.000964 0.538695 0.085 Uiso 1 1 calc R U . . .
H55C H 0.785414 -0.074761 0.536171 0.085 Uiso 1 1 calc R U . . .
C56 C 0.7440(3) 0.0437(2) 0.60576(13) 0.0497(8) Uani 1 1 d . . . . .
H56A H 0.671393 0.054790 0.613868 0.075 Uiso 1 1 calc R U . . .
H56B H 0.760353 0.088861 0.620738 0.075 Uiso 1 1 calc R U . . .
H56C H 0.783833 -0.024831 0.618145 0.075 Uiso 1 1 calc R U . . .
C57 C 0.6668(2) 0.83024(16) 0.68433(9) 0.0276(5) Uani 1 1 d . . . . .
H57 H 0.675793 0.888952 0.666754 0.033 Uiso 1 1 calc R U . . .
C58 C 0.6629(2) 0.80375(16) 0.73288(9) 0.0271(5) Uani 1 1 d . . . . .
H58 H 0.669009 0.840793 0.755028 0.032 Uiso 1 1 calc R U . . .
C59 C 0.65553(18) 0.76842(16) 0.61192(8) 0.0231(4) Uani 1 1 d . . . . .
C60 C 0.7451(2) 0.71891(17) 0.58336(9) 0.0280(5) Uani 1 1 d . . . . .
C61 C 0.7441(2) 0.73463(19) 0.53314(9) 0.0349(6) Uani 1 1 d . . . . .
H61 H 0.803687 0.701759 0.512975 0.042 Uiso 1 1 calc R U . . .
C62 C 0.6583(2) 0.7969(2) 0.51205(9) 0.0369(6) Uani 1 1 d . . . . .
H62 H 0.659556 0.806986 0.477651 0.044 Uiso 1 1 calc R U . . .
C63 C 0.5705(2) 0.8446(2) 0.54077(9) 0.0341(5) Uani 1 1 d . . . . .
H63 H 0.511931 0.887407 0.525818 0.041 Uiso 1 1 calc R U . . .
C64 C 0.5665(2) 0.83114(17) 0.59131(9) 0.0272(5) Uani 1 1 d . . . . .
C65 C 0.4685(2) 0.8782(2) 0.62322(10) 0.0346(5) Uani 1 1 d . . . . .
H65 H 0.486959 0.887124 0.653848 0.041 Uiso 1 1 calc R U . . .
C66 C 0.4094(3) 0.8081(3) 0.63727(15) 0.0572(9) Uani 1 1 d . . . . .
H66A H 0.389981 0.798278 0.607866 0.086 Uiso 1 1 calc R U . . .
H66B H 0.348131 0.836764 0.659485 0.086 Uiso 1 1 calc R U . . .
H66C H 0.452215 0.744294 0.653475 0.086 Uiso 1 1 calc R U . . .
C67 C 0.4025(3) 0.9799(2) 0.59942(13) 0.0562(9) Uani 1 1 d . . . . .
H67A H 0.442833 1.022527 0.589226 0.084 Uiso 1 1 calc R U . . .
H67B H 0.344286 1.009863 0.622919 0.084 Uiso 1 1 calc R U . . .
H67C H 0.378029 0.972558 0.570898 0.084 Uiso 1 1 calc R U . . .
C68 C 0.8415(2) 0.6539(2) 0.60567(10) 0.0381(6) Uani 1 1 d . . . . .
H68 H 0.821851 0.636603 0.641327 0.046 Uiso 1 1 calc R U . . .
C69 C 0.8961(3) 0.5574(2) 0.58472(17) 0.0646(10) Uani 1 1 d . . . . .
H69A H 0.913745 0.571985 0.549448 0.097 Uiso 1 1 calc R U . . .
H69B H 0.851439 0.519074 0.591221 0.097 Uiso 1 1 calc R U . . .
H69C H 0.958204 0.519056 0.600007 0.097 Uiso 1 1 calc R U . . .
C70 C 0.9123(3) 0.7110(3) 0.60020(17) 0.0616(10) Uani 1 1 d . . . . .
H70A H 0.930271 0.731763 0.565530 0.092 Uiso 1 1 calc R U . . .
H70B H 0.974158 0.668472 0.614922 0.092 Uiso 1 1 calc R U . . .
H70C H 0.877949 0.769471 0.616654 0.092 Uiso 1 1 calc R U . . .
C71 C 0.63524(19) 0.66952(15) 0.79585(8) 0.0227(4) Uani 1 1 d . . . . .
C72 C 0.7218(2) 0.60536(16) 0.81809(9) 0.0264(5) Uani 1 1 d . . . . .
C73 C 0.7062(2) 0.56366(18) 0.86650(9) 0.0366(6) Uani 1 1 d . . . . .
H73 H 0.762935 0.519394 0.882448 0.044 Uiso 1 1 calc R U . . .
C74 C 0.6097(3) 0.5857(2) 0.89165(9) 0.0410(7) Uani 1 1 d . . . . .
H74 H 0.600675 0.556388 0.924627 0.049 Uiso 1 1 calc R U . . .
C75 C 0.5264(2) 0.64978(19) 0.86925(9) 0.0362(6) Uani 1 1 d . . . . .
H75 H 0.460482 0.664627 0.887104 0.043 Uiso 1 1 calc R U . . .
C76 C 0.5375(2) 0.69336(17) 0.82057(8) 0.0274(5) Uani 1 1 d . . . . .
C77 C 0.4450(2) 0.7657(2) 0.79689(10) 0.0340(5) Uani 1 1 d . . . . .
H77 H 0.466906 0.780180 0.761260 0.041 Uiso 1 1 calc R U . . .
C78 C 0.4045(3) 0.8635(2) 0.81799(14) 0.0503(8) Uani 1 1 d . . . . .
H78A H 0.458211 0.891174 0.812486 0.075 Uiso 1 1 calc R U . . .
H78B H 0.383442 0.850993 0.853065 0.075 Uiso 1 1 calc R U . . .
H78C H 0.346124 0.910455 0.801840 0.075 Uiso 1 1 calc R U . . .
C79 C 0.3616(2) 0.7235(2) 0.80248(14) 0.0508(8) Uani 1 1 d . . . . .
H79A H 0.307611 0.768717 0.783082 0.076 Uiso 1 1 calc R U . . .
H79B H 0.333476 0.715576 0.836872 0.076 Uiso 1 1 calc R U . . .
H79C H 0.390059 0.658992 0.791091 0.076 Uiso 1 1 calc R U . . .
C80 C 0.8280(2) 0.58156(18) 0.79002(10) 0.0332(5) Uani 1 1 d . . . . .
H80 H 0.827991 0.639839 0.764703 0.040 Uiso 1 1 calc R U . . .
C81 C 0.8550(2) 0.4922(2) 0.76390(13) 0.0465(7) Uani 1 1 d . . . . .
H81A H 0.805472 0.506830 0.741272 0.070 Uiso 1 1 calc R U . . .
H81B H 0.853654 0.434477 0.788011 0.070 Uiso 1 1 calc R U . . .
H81C H 0.923175 0.478051 0.745742 0.070 Uiso 1 1 calc R U . . .
C82 C 0.9104(3) 0.5609(2) 0.82219(13) 0.0473(8) Uani 1 1 d . . . . .
H82A H 0.972904 0.562888 0.801579 0.071 Uiso 1 1 calc R U . . .
H82B H 0.923539 0.495408 0.841824 0.071 Uiso 1 1 calc R U . . .
H82C H 0.887390 0.611272 0.843780 0.071 Uiso 1 1 calc R U . . .
C83 C 0.2097(2) 0.3374(2) 0.77613(10) 0.0336(5) Uani 1 1 d . . . . .
H83 H 0.168224 0.336846 0.753808 0.040 Uiso 1 1 calc R U . . .
C84 C 0.1863(2) 0.3290(2) 0.82458(10) 0.0342(5) Uani 1 1 d . . . . .
H84 H 0.125099 0.322478 0.841910 0.041 Uiso 1 1 calc R U . . .
C85 C 0.34347(19) 0.36488(18) 0.71321(8) 0.0260(4) Uani 1 1 d . . . . .
C86 C 0.4130(2) 0.28556(19) 0.68999(9) 0.0315(5) Uani 1 1 d . . . . .
C87 C 0.4439(2) 0.3056(2) 0.64037(10) 0.0394(6) Uani 1 1 d . . . . .
H87 H 0.491005 0.253154 0.623892 0.047 Uiso 1 1 calc R U . . .
C88 C 0.4081(3) 0.3989(3) 0.61471(10) 0.0466(7) Uani 1 1 d . . . . .
H88 H 0.429290 0.410320 0.580751 0.056 Uiso 1 1 calc R U . . .
C89 C 0.3413(2) 0.4762(2) 0.63835(10) 0.0429(7) Uani 1 1 d . . . . .
H89 H 0.318242 0.540975 0.620467 0.051 Uiso 1 1 calc R U . . .
C90 C 0.3071(2) 0.46141(19) 0.68780(9) 0.0329(5) Uani 1 1 d . . . . .
C91 C 0.2326(2) 0.5474(2) 0.71300(11) 0.0412(6) Uani 1 1 d . . . . .
H91 H 0.221195 0.522292 0.748488 0.049 Uiso 1 1 calc R U . . .
C92 C 0.2769(3) 0.6286(2) 0.70789(15) 0.0563(9) Uani 1 1 d . . . . .
H92A H 0.291888 0.652070 0.673258 0.085 Uiso 1 1 calc R U . . .
H92B H 0.339663 0.601690 0.723245 0.085 Uiso 1 1 calc R U . . .
H92C H 0.227526 0.683758 0.723889 0.085 Uiso 1 1 calc R U . . .
C93 C 0.1300(3) 0.5887(2) 0.69287(15) 0.0557(9) Uani 1 1 d . . . . .
H93A H 0.139027 0.615764 0.658306 0.084 Uiso 1 1 calc R U . . .
H93B H 0.081851 0.641116 0.711013 0.084 Uiso 1 1 calc R U . . .
H93C H 0.103464 0.535492 0.696429 0.084 Uiso 1 1 calc R U . . .
C94 C 0.4574(3) 0.1821(2) 0.71761(12) 0.0460(7) Uani 1 1 d D U . . .
H94 H 0.423039 0.179625 0.751908 0.055 Uiso 0.799(6) 1 calc R U P A 1
H94A H 0.462312 0.194804 0.750261 0.055 Uiso 0.201(6) 1 calc R U P A 2
C97 C 0.25334(18) 0.32624(17) 0.89805(8) 0.0247(4) Uani 1 1 d . . . . .
C98 C 0.18989(18) 0.41102(17) 0.91889(8) 0.0258(4) Uani 1 1 d . . . . .
C99 C 0.1708(2) 0.4018(2) 0.96965(9) 0.0342(5) Uani 1 1 d . . . . .
H99 H 0.128351 0.458285 0.984504 0.041 Uiso 1 1 calc R U . . .
C100 C 0.2123(2) 0.3124(2) 0.99883(9) 0.0370(6) Uani 1 1 d . . . . .
H100 H 0.196862 0.307356 1.033280 0.044 Uiso 1 1 calc R U . . .
C101 C 0.2765(2) 0.23029(19) 0.97764(9) 0.0333(5) Uani 1 1 d . . . . .
H101 H 0.305877 0.169353 0.997832 0.040 Uiso 1 1 calc R U . . .
C102 C 0.29876(18) 0.23562(17) 0.92692(9) 0.0277(5) Uani 1 1 d . . . . .
C103 C 0.3688(2) 0.14430(18) 0.90429(10) 0.0343(5) Uani 1 1 d . . . . .
H103 H 0.405332 0.166828 0.873081 0.041 Uiso 1 1 calc R U . . .
C104 C 0.4489(3) 0.0730(2) 0.93679(14) 0.0504(8) Uani 1 1 d . . . . .
H10A H 0.494956 0.018323 0.919490 0.076 Uiso 1 1 calc R U . . .
H10B H 0.415135 0.046703 0.966898 0.076 Uiso 1 1 calc R U . . .
H10C H 0.487785 0.108283 0.944768 0.076 Uiso 1 1 calc R U . . .
C105 C 0.3073(3) 0.0897(2) 0.89210(16) 0.0578(9) Uani 1 1 d . . . . .
H10D H 0.259728 0.134095 0.869307 0.087 Uiso 1 1 calc R U . . .
H10E H 0.269318 0.068293 0.922051 0.087 Uiso 1 1 calc R U . . .
H10F H 0.353546 0.031806 0.877128 0.087 Uiso 1 1 calc R U . . .
C106 C 0.1453(2) 0.51078(18) 0.88741(9) 0.0300(5) Uani 1 1 d . . . . .
H106 H 0.128312 0.498159 0.857312 0.036 Uiso 1 1 calc R U . . .
C107 C 0.2238(2) 0.5608(2) 0.87161(11) 0.0402(6) Uani 1 1 d . . . . .
H10G H 0.286202 0.515618 0.855781 0.060 Uiso 1 1 calc R U . . .
H10H H 0.238964 0.577700 0.900269 0.060 Uiso 1 1 calc R U . . .
H10I H 0.196542 0.621218 0.848651 0.060 Uiso 1 1 calc R U . . .
C108 C 0.0476(2) 0.5806(2) 0.91250(11) 0.0418(6) Uani 1 1 d . . . . .
H10J H 0.017436 0.639329 0.889129 0.063 Uiso 1 1 calc R U . . .
H10K H 0.063435 0.600600 0.940001 0.063 Uiso 1 1 calc R U . . .
H10L H -0.000726 0.546486 0.924412 0.063 Uiso 1 1 calc R U . . .
B1 B 0.78399(19) 0.11205(17) 0.89245(9) 0.0206(4) Uani 1 1 d . . . . .
B2 B 0.87943(19) 0.19942(17) 0.60150(8) 0.0209(4) Uani 1 1 d . . . . .
B3 B 0.64352(19) 0.68223(17) 0.70222(9) 0.0207(4) Uani 1 1 d . . . . .
B4 B 0.34200(19) 0.34332(17) 0.80759(9) 0.0216(5) Uani 1 1 d . . . . .
C95 C 0.5712(4) 0.1576(3) 0.71769(16) 0.0535(11) Uani 0.799(6) 1 d D U P A 1
H95A H 0.603005 0.168626 0.684174 0.080 Uiso 0.799(6) 1 calc R U P A 1
H95B H 0.602896 0.088245 0.731769 0.080 Uiso 0.799(6) 1 calc R U P A 1
H95C H 0.580370 0.200369 0.737190 0.080 Uiso 0.799(6) 1 calc R U P A 1
C96 C 0.4428(4) 0.1059(3) 0.6925(2) 0.0616(12) Uani 0.799(6) 1 d D U P A 1
H96A H 0.370188 0.123401 0.690957 0.092 Uiso 0.799(6) 1 calc R U P A 1
H96B H 0.469773 0.039759 0.711220 0.092 Uiso 0.799(6) 1 calc R U P A 1
H96C H 0.479062 0.106319 0.659388 0.092 Uiso 0.799(6) 1 calc R U P A 1
C95A C 0.5622(12) 0.1107(12) 0.7035(7) 0.057(3) Uani 0.201(6) 1 d D U P A 2
H95D H 0.560788 0.079176 0.676571 0.086 Uiso 0.201(6) 1 calc R U P A 2
H95E H 0.584800 0.059900 0.731568 0.086 Uiso 0.201(6) 1 calc R U P A 2
H95F H 0.609367 0.146354 0.693298 0.086 Uiso 0.201(6) 1 calc R U P A 2
C96A C 0.3814(13) 0.1269(12) 0.7298(7) 0.057(3) Uani 0.201(6) 1 d D U P A 2
H96D H 0.313382 0.172804 0.739983 0.085 Uiso 0.201(6) 1 calc R U P A 2
H96E H 0.403059 0.071920 0.756281 0.085 Uiso 0.201(6) 1 calc R U P A 2
H96F H 0.379648 0.101193 0.700858 0.085 Uiso 0.201(6) 1 calc R U P A 2

loop_
_atom_site_aniso_label
_atom_site_aniso_U_11
_atom_site_aniso_U_22
_atom_site_aniso_U_33
_atom_site_aniso_U_23
_atom_site_aniso_U_13
_atom_site_aniso_U_12
Sn1 0.02022(7) 0.02287(6) 0.01517(6) -0.00194(5) -0.00121(5) -0.00675(5)
Sn2 0.02376(7) 0.02019(6) 0.01766(6) -0.00131(5) -0.00567(5) -0.00792(5)
Sn3 0.02144(7) 0.02239(7) 0.01840(7) -0.00762(5) 0.00083(5) -0.00841(5)
O1 0.0220(7) 0.0198(6) 0.0138(6) -0.0020(5) -0.0028(5) -0.0040(6)
O2 0.0505(11) 0.0216(7) 0.0244(8) 0.0014(6) -0.0148(8) -0.0113(7)
O3 0.0367(9) 0.0240(7) 0.0149(7) -0.0015(6) -0.0051(6) -0.0078(7)
O4 0.0326(9) 0.0240(7) 0.0158(7) -0.0027(6) 0.0004(6) -0.0063(6)
O5 0.0349(9) 0.0225(7) 0.0213(8) -0.0043(6) 0.0009(7) -0.0027(7)
O6 0.0358(9) 0.0232(7) 0.0215(7) -0.0069(6) 0.0009(6) -0.0123(7)
O7 0.0282(8) 0.0217(7) 0.0273(8) -0.0024(6) 0.0018(6) -0.0111(6)
O8 0.0252(8) 0.0288(8) 0.0251(8) 0.0022(6) -0.0034(6) -0.0143(6)
O9 0.0282(8) 0.0307(8) 0.0236(8) 0.0009(6) -0.0055(6) -0.0134(7)
N1 0.0263(9) 0.0173(8) 0.0158(8) -0.0019(7) -0.0019(7) -0.0047(7)
N2 0.0261(9) 0.0187(8) 0.0156(8) -0.0021(6) -0.0026(7) -0.0047(7)
N3 0.0232(9) 0.0319(9) 0.0149(8) -0.0043(7) -0.0023(7) -0.0027(8)
N4 0.0210(9) 0.0228(8) 0.0161(8) -0.0024(6) -0.0023(7) -0.0057(7)
N5 0.0320(10) 0.0219(8) 0.0161(9) -0.0005(7) -0.0034(7) -0.0133(7)
N6 0.0288(9) 0.0200(8) 0.0168(9) -0.0017(7) -0.0037(7) -0.0110(7)
N7 0.0254(10) 0.0309(9) 0.0212(9) -0.0073(7) -0.0009(7) -0.0125(8)
N8 0.0252(9) 0.0333(10) 0.0217(9) -0.0074(7) 0.0022(7) -0.0168(8)
C1 0.0265(11) 0.0223(9) 0.0175(10) -0.0009(8) -0.0040(8) -0.0080(8)
C2 0.0230(10) 0.0232(9) 0.0181(9) -0.0056(8) -0.0032(8) -0.0081(8)
C3 0.0247(10) 0.0183(9) 0.0184(9) 0.0001(7) -0.0057(8) -0.0082(8)
C4 0.0229(10) 0.0251(10) 0.0173(9) -0.0054(8) 0.0018(8) -0.0104(8)
C5 0.0377(13) 0.0229(10) 0.0146(9) 0.0001(8) -0.0020(8) -0.0095(9)
C6 0.0325(12) 0.0200(9) 0.0181(10) 0.0011(8) -0.0046(8) -0.0072(8)
C7 0.0286(11) 0.0182(9) 0.0135(9) -0.0013(7) -0.0028(8) -0.0074(8)
C8 0.0289(11) 0.0231(10) 0.0188(9) -0.0043(8) -0.0039(8) -0.0089(9)
C9 0.0320(12) 0.0239(10) 0.0288(11) -0.0100(9) -0.0049(9) -0.0035(9)
C10 0.0411(14) 0.0245(10) 0.0363(13) -0.0079(9) -0.0137(11) -0.0093(10)
C11 0.0347(13) 0.0287(11) 0.0355(13) -0.0019(10) -0.0131(10) -0.0129(10)
C12 0.0271(11) 0.0244(10) 0.0248(10) 0.0001(8) -0.0065(9) -0.0087(9)
C13 0.0271(12) 0.0341(12) 0.0373(13) -0.0040(10) -0.0014(10) -0.0108(10)
C14 0.056(2) 0.064(2) 0.070(3) -0.0032(19) 0.026(2) -0.0269(18)
C15 0.040(2) 0.111(4) 0.069(3) -0.019(3) -0.0225(19) 0.023(2)
C16 0.0261(11) 0.0277(10) 0.0262(11) -0.0113(9) 0.0020(9) -0.0087(9)
C17 0.0413(15) 0.0398(14) 0.0416(15) -0.0032(12) 0.0014(12) -0.0220(12)
C18 0.0302(13) 0.0358(13) 0.0402(14) -0.0090(11) -0.0068(11) -0.0087(11)
C19 0.0357(13) 0.0170(9) 0.0168(9) -0.0021(8) -0.0007(8) -0.0039(9)
C20 0.0372(14) 0.0232(10) 0.0249(11) -0.0031(9) 0.0024(10) -0.0043(9)
C21 0.0453(16) 0.0286(12) 0.0346(14) -0.0092(10) 0.0096(12) -0.0026(11)
C22 0.064(2) 0.0272(11) 0.0260(12) -0.0117(10) 0.0025(12) -0.0033(12)
C23 0.0623(19) 0.0272(11) 0.0291(13) -0.0104(10) -0.0094(12) -0.0092(12)
C24 0.0414(14) 0.0209(10) 0.0229(11) -0.0039(8) -0.0072(10) -0.0051(9)
C25 0.0416(14) 0.0260(11) 0.0318(12) -0.0069(9) -0.0134(11) -0.0106(10)
C26 0.0553(18) 0.0334(12) 0.0347(14) 0.0000(10) -0.0135(12) -0.0192(12)
C27 0.0545(18) 0.0312(13) 0.0543(18) 0.0070(12) -0.0276(15) -0.0157(13)
C28 0.0293(13) 0.0418(14) 0.0383(14) -0.0110(12) 0.0062(11) -0.0089(11)
C29 0.070(3) 0.079(3) 0.070(3) -0.004(2) 0.002(2) -0.052(2)
C30 0.0412(18) 0.067(2) 0.059(2) -0.0213(18) -0.0085(16) 0.0018(16)
C31 0.0223(11) 0.0392(12) 0.0185(10) -0.0051(9) 0.0008(8) -0.0019(9)
C32 0.0274(12) 0.0336(11) 0.0161(10) -0.0053(8) -0.0001(8) -0.0072(9)
C33 0.0225(11) 0.0388(12) 0.0175(10) -0.0040(9) -0.0020(8) -0.0023(9)
C34 0.0333(13) 0.0416(14) 0.0251(12) 0.0006(10) -0.0052(10) -0.0041(11)
C35 0.0412(16) 0.0475(16) 0.0330(14) 0.0057(12) -0.0139(12) -0.0004(13)
C36 0.0356(15) 0.069(2) 0.0290(13) 0.0004(13) -0.0165(12) 0.0009(14)
C37 0.0303(13) 0.0626(18) 0.0268(12) -0.0109(12) -0.0073(10) -0.0082(12)
C38 0.0232(11) 0.0468(14) 0.0202(11) -0.0099(10) -0.0002(9) -0.0034(10)
C39 0.0392(14) 0.0455(14) 0.0254(12) -0.0106(11) -0.0039(10) -0.0124(12)
C40 0.093(3) 0.066(2) 0.0348(16) -0.0135(15) 0.0171(18) -0.043(2)
C41 0.0561(19) 0.0605(18) 0.0395(16) -0.0178(14) -0.0046(14) -0.0279(16)
C42 0.0530(18) 0.0388(14) 0.0343(14) 0.0080(11) -0.0135(13) -0.0128(13)
C43 0.083(3) 0.0481(18) 0.054(2) -0.0083(16) -0.020(2) -0.0099(18)
C44 0.094(3) 0.070(2) 0.050(2) 0.0115(18) -0.011(2) -0.046(2)
C45 0.0232(11) 0.0277(10) 0.0170(9) -0.0049(8) -0.0034(8) -0.0060(9)
C46 0.0275(12) 0.0359(13) 0.0350(13) -0.0142(10) 0.0010(10) -0.0113(10)
C47 0.0324(14) 0.0537(17) 0.069(2) -0.0304(16) -0.0098(14) -0.0146(13)
C48 0.0316(14) 0.065(2) 0.066(2) -0.0282(17) -0.0218(14) -0.0028(14)
C49 0.0356(14) 0.0408(14) 0.0396(15) -0.0062(12) -0.0176(12) 0.0004(11)
C50 0.0279(12) 0.0301(11) 0.0213(10) -0.0024(8) -0.0070(9) -0.0061(9)
C51 0.0391(14) 0.0259(11) 0.0328(13) 0.0022(9) -0.0107(11) -0.0085(10)
C52 0.060(2) 0.062(2) 0.0494(19) 0.0047(16) 0.0008(16) -0.0330(18)
C53 0.057(2) 0.0277(13) 0.065(2) -0.0073(13) -0.0172(16) -0.0061(13)
C54 0.0353(14) 0.0332(13) 0.0480(16) -0.0126(12) 0.0068(12) -0.0164(11)
C55 0.056(2) 0.0468(17) 0.077(3) -0.0321(17) 0.0072(18) -0.0240(16)
C56 0.057(2) 0.0399(15) 0.0542(19) -0.0027(13) 0.0024(15) -0.0266(14)
C57 0.0400(13) 0.0207(9) 0.0266(11) 0.0009(8) -0.0067(10) -0.0169(9)
C58 0.0393(13) 0.0214(10) 0.0253(11) -0.0020(8) -0.0087(9) -0.0147(9)
C59 0.0323(12) 0.0219(9) 0.0176(10) 0.0011(8) -0.0038(8) -0.0142(9)
C60 0.0345(13) 0.0263(10) 0.0235(11) -0.0003(8) -0.0012(9) -0.0139(10)
C61 0.0447(15) 0.0346(12) 0.0216(11) -0.0042(9) 0.0050(10) -0.0144(11)
C62 0.0565(17) 0.0392(13) 0.0171(10) -0.0006(9) -0.0047(11) -0.0213(12)
C63 0.0429(15) 0.0390(13) 0.0250(12) 0.0006(10) -0.0134(10) -0.0181(11)
C64 0.0332(12) 0.0273(10) 0.0234(11) -0.0010(8) -0.0056(9) -0.0137(9)
C65 0.0315(13) 0.0382(13) 0.0290(12) -0.0029(10) -0.0039(10) -0.0080(11)
C66 0.0369(16) 0.061(2) 0.069(2) -0.0054(17) 0.0057(16) -0.0214(15)
C67 0.053(2) 0.0440(16) 0.0497(19) -0.0017(14) -0.0071(15) 0.0045(15)
C68 0.0334(14) 0.0389(13) 0.0318(13) -0.0008(11) -0.0008(11) -0.0058(11)
C69 0.057(2) 0.0398(16) 0.084(3) -0.0129(18) -0.018(2) 0.0021(16)
C70 0.0440(19) 0.061(2) 0.083(3) -0.0135(19) -0.0249(18) -0.0129(16)
C71 0.0351(12) 0.0192(9) 0.0158(10) -0.0014(7) -0.0077(8) -0.0104(9)
C72 0.0372(13) 0.0191(9) 0.0251(11) -0.0026(8) -0.0122(9) -0.0089(9)
C73 0.0591(18) 0.0259(11) 0.0252(12) 0.0013(9) -0.0191(12) -0.0120(11)
C74 0.073(2) 0.0351(13) 0.0164(11) -0.0011(9) -0.0046(12) -0.0229(13)
C75 0.0534(17) 0.0372(12) 0.0192(11) -0.0080(10) 0.0053(10) -0.0203(12)
C76 0.0371(13) 0.0270(10) 0.0196(10) -0.0060(8) -0.0027(9) -0.0123(10)
C77 0.0287(12) 0.0404(13) 0.0322(13) -0.0095(10) -0.0008(10) -0.0110(11)
C78 0.0449(17) 0.0351(14) 0.071(2) -0.0120(14) -0.0184(16) -0.0069(13)
C79 0.0348(15) 0.0541(17) 0.071(2) -0.0335(17) 0.0006(15) -0.0147(14)
C80 0.0314(13) 0.0260(11) 0.0426(14) -0.0032(10) -0.0143(11) -0.0072(10)
C81 0.0357(15) 0.0448(15) 0.0599(19) -0.0233(14) -0.0088(13) -0.0063(12)
C82 0.0466(17) 0.0344(13) 0.067(2) -0.0040(13) -0.0307(16) -0.0120(12)
C83 0.0296(13) 0.0496(15) 0.0318(13) -0.0132(11) -0.0031(10) -0.0222(11)
C84 0.0277(12) 0.0532(15) 0.0316(13) -0.0122(11) 0.0029(10) -0.0254(11)
C85 0.0300(11) 0.0321(11) 0.0183(10) -0.0067(9) -0.0030(9) -0.0121(9)
C86 0.0359(13) 0.0327(12) 0.0282(12) -0.0120(10) 0.0006(10) -0.0130(10)
C87 0.0463(16) 0.0470(15) 0.0253(12) -0.0159(11) -0.0005(11) -0.0137(13)
C88 0.0554(19) 0.0637(19) 0.0178(11) -0.0053(12) -0.0042(11) -0.0189(15)
C89 0.0513(17) 0.0446(15) 0.0248(13) 0.0044(11) -0.0131(12) -0.0098(13)
C90 0.0377(14) 0.0329(12) 0.0254(12) -0.0043(10) -0.0085(10) -0.0076(10)
C91 0.0495(17) 0.0305(12) 0.0373(14) -0.0058(11) -0.0121(12) -0.0040(12)
C92 0.062(2) 0.0379(15) 0.073(2) -0.0108(15) -0.0314(19) -0.0110(15)
C93 0.0409(17) 0.0438(16) 0.078(3) -0.0172(16) -0.0124(17) -0.0045(14)
C94 0.0589(19) 0.0293(12) 0.0447(16) -0.0085(11) 0.0028(14) -0.0131(13)
C97 0.0235(10) 0.0309(11) 0.0212(10) -0.0024(8) 0.0022(8) -0.0146(9)
C98 0.0251(11) 0.0299(11) 0.0213(11) -0.0031(9) -0.0006(8) -0.0101(9)
C99 0.0336(13) 0.0403(13) 0.0232(12) -0.0073(10) 0.0006(10) -0.0080(11)
C100 0.0348(14) 0.0474(15) 0.0197(11) -0.0002(10) 0.0023(10) -0.0100(12)
C101 0.0313(12) 0.0346(12) 0.0280(12) 0.0068(10) -0.0022(10) -0.0121(10)
C102 0.0257(11) 0.0286(11) 0.0295(12) -0.0021(9) 0.0015(9) -0.0138(9)
C103 0.0343(13) 0.0275(11) 0.0396(14) -0.0054(10) 0.0028(11) -0.0125(10)
C104 0.0455(17) 0.0336(14) 0.065(2) -0.0088(14) -0.0088(15) -0.0051(13)
C105 0.055(2) 0.0431(16) 0.083(3) -0.0232(17) -0.0122(19) -0.0181(15)
C106 0.0332(13) 0.0315(11) 0.0226(11) -0.0024(9) -0.0053(9) -0.0088(10)
C107 0.0435(16) 0.0336(12) 0.0411(15) -0.0011(11) -0.0017(12) -0.0151(12)
C108 0.0367(15) 0.0400(14) 0.0353(14) -0.0041(11) -0.0041(11) -0.0002(12)
B1 0.0230(11) 0.0212(11) 0.0151(10) -0.0028(8) -0.0014(8) -0.0058(9)
B2 0.0251(12) 0.0209(10) 0.0145(10) -0.0026(8) -0.0003(9) -0.0071(9)
B3 0.0247(11) 0.0194(10) 0.0181(11) -0.0024(8) -0.0018(9) -0.0087(9)
B4 0.0224(11) 0.0222(10) 0.0208(11) -0.0047(8) 0.0011(9) -0.0097(9)
C95 0.068(3) 0.041(2) 0.044(2) -0.0002(16) -0.0234(19) -0.0078(19)
C96 0.064(3) 0.0365(18) 0.086(3) -0.020(2) 0.002(2) -0.0201(18)
C95A 0.065(5) 0.040(5) 0.054(5) -0.009(5) -0.007(5) -0.005(4)
C96A 0.065(6) 0.037(5) 0.070(6) -0.004(5) -0.008(5) -0.021(4)

loop_
_atom_type_symbol
_atom_type_description
_atom_type_scat_dispersion_real
_atom_type_scat_dispersion_imag
_atom_type_scat_source
C C 0.0181 0.0091 'International Tables Vol C Tables 4.2.6.8 and 6.1.1.4'
H H 0.0000 0.0000 'International Tables Vol C Tables 4.2.6.8 and 6.1.1.4'
B B 0.0090 0.0039 'International Tables Vol C Tables 4.2.6.8 and 6.1.1.4'
N N 0.0311 0.0180 'International Tables Vol C Tables 4.2.6.8 and 6.1.1.4'
O O 0.0492 0.0322 'International Tables Vol C Tables 4.2.6.8 and 6.1.1.4'
Sn Sn 0.0259 5.4591 'International Tables Vol C Tables 4.2.6.8 and 6.1.1.4'

loop_
_geom_angle_atom_site_label_1
_geom_angle_atom_site_label_2
_geom_angle_atom_site_label_3
_geom_angle
_geom_angle_site_symmetry_1
_geom_angle_site_symmetry_3
_geom_angle_publ_flag
O1 Sn1 O3 94.80(6) . . ?
O1 Sn1 O4 91.46(6) . . ?
O3 Sn1 O4 89.91(6) . . ?
O1 Sn2 O6 92.55(6) . . ?
O1 Sn2 O5 87.08(6) . . ?
O6 Sn2 O5 80.10(6) . . ?
O1 Sn2 O7 75.55(5) . . ?
O6 Sn2 O7 54.40(5) . . ?
O5 Sn2 O7 129.49(6) . . ?
O1 Sn3 O8 83.60(6) . . ?
O1 Sn3 O9 93.07(6) . . ?
O8 Sn3 O9 56.28(6) . . ?
Sn1 O1 Sn2 124.46(7) . . ?
Sn1 O1 Sn3 118.86(7) . . ?
Sn2 O1 Sn3 113.87(7) . . ?
C1 O3 Sn1 103.54(13) . . ?
C2 O4 Sn1 115.04(13) . . ?
C2 O5 Sn2 132.19(15) . . ?
C3 O6 Sn2 99.94(14) . . ?
C3 O7 Sn2 86.27(12) . . ?
C4 O8 Sn3 95.08(14) . . ?
C4 O9 Sn3 89.56(13) . . ?
C5 N1 B1 107.51(17) . . ?
C5 N1 C7 118.03(17) . . ?
B1 N1 C7 132.86(18) . . ?
C6 N2 B1 108.10(17) . . ?
C6 N2 C19 119.73(17) . . ?
B1 N2 C19 131.06(18) . . ?
C31 N3 B2 107.58(19) . . ?
C31 N3 C33 120.77(19) . . ?
B2 N3 C33 130.78(19) . . ?
C32 N4 B2 107.56(18) . . ?
C32 N4 C45 120.19(18) . . ?
B2 N4 C45 131.81(19) . . ?
C57 N5 B3 107.84(18) . . ?
C57 N5 C59 120.31(18) . . ?
B3 N5 C59 131.85(18) . . ?
C58 N6 B3 107.77(18) . . ?
C58 N6 C71 121.95(18) . . ?
B3 N6 C71 130.16(18) . . ?
C83 N7 B4 107.7(2) . . ?
C83 N7 C85 120.1(2) . . ?
B4 N7 C85 132.0(2) . . ?
C84 N8 B4 107.4(2) . . ?
C84 N8 C97 118.20(19) . . ?
B4 N8 C97 134.3(2) . . ?
O2 C1 O3 120.0(2) . . ?
O2 C1 B1 119.45(19) . . ?
O3 C1 B1 120.43(19) . . ?
O5 C2 O4 122.8(2) . . ?
O5 C2 B2 118.14(19) . . ?
O4 C2 B2 118.67(19) . . ?
O7 C3 O6 119.30(19) . . ?
O7 C3 B3 119.33(19) . . ?
O6 C3 B3 121.4(2) . . ?
O9 C4 O8 118.7(2) . . ?
O9 C4 B4 124.9(2) . . ?
O8 C4 B4 116.3(2) . . ?
C6 C5 N1 109.61(19) . . ?
C6 C5 H5 125.2 . . ?
N1 C5 H5 125.2 . . ?
C5 C6 N2 109.18(19) . . ?
C5 C6 H6 125.4 . . ?
N2 C6 H6 125.4 . . ?
C8 C7 C12 121.88(19) . . ?
C8 C7 N1 119.4(2) . . ?
C12 C7 N1 118.5(2) . . ?
C7 C8 C9 117.6(2) . . ?
C7 C8 C16 121.50(19) . . ?
C9 C8 C16 120.9(2) . . ?
C10 C9 C8 121.3(2) . . ?
C10 C9 H9 119.4 . . ?
C8 C9 H9 119.4 . . ?
C11 C10 C9 119.9(2) . . ?
C11 C10 H10 120.1 . . ?
C9 C10 H10 120.1 . . ?
C10 C11 C12 121.0(2) . . ?
C10 C11 H11 119.5 . . ?
C12 C11 H11 119.5 . . ?
C11 C12 C7 118.2(2) . . ?
C11 C12 C13 119.9(2) . . ?
C7 C12 C13 121.8(2) . . ?
C15 C13 C12 112.7(3) . . ?
C15 C13 C14 111.7(3) . . ?
C12 C13 C14 110.3(2) . . ?
C15 C13 H13 107.3 . . ?
C12 C13 H13 107.3 . . ?
C14 C13 H13 107.3 . . ?
C13 C14 H14A 109.5 . . ?
C13 C14 H14B 109.5 . . ?
H14A C14 H14B 109.5 . . ?
C13 C14 H14C 109.5 . . ?
H14A C14 H14C 109.5 . . ?
H14B C14 H14C 109.5 . . ?
C13 C15 H15A 109.5 . . ?
C13 C15 H15B 109.5 . . ?
H15A C15 H15B 109.5 . . ?
C13 C15 H15C 109.5 . . ?
H15A C15 H15C 109.5 . . ?
H15B C15 H15C 109.5 . . ?
C8 C16 C18 111.9(2) . . ?
C8 C16 C17 111.1(2) . . ?
C18 C16 C17 110.3(2) . . ?
C8 C16 H16 107.8 . . ?
C18 C16 H16 107.8 . . ?
C17 C16 H16 107.8 . . ?
C16 C17 H17A 109.5 . . ?
C16 C17 H17B 109.5 . . ?
H17A C17 H17B 109.5 . . ?
C16 C17 H17C 109.5 . . ?
H17A C17 H17C 109.5 . . ?
H17B C17 H17C 109.5 . . ?
C16 C18 H18A 109.5 . . ?
C16 C18 H18B 109.5 . . ?
H18A C18 H18B 109.5 . . ?
C16 C18 H18C 109.5 . . ?
H18A C18 H18C 109.5 . . ?
H18B C18 H18C 109.5 . . ?
C24 C19 C20 122.8(2) . . ?
C24 C19 N2 119.0(2) . . ?
C20 C19 N2 118.2(2) . . ?
C19 C20 C21 117.1(3) . . ?
C19 C20 C28 122.6(2) . . ?
C21 C20 C28 120.3(3) . . ?
C22 C21 C20 121.2(3) . . ?
C22 C21 H21 119.4 . . ?
C20 C21 H21 119.4 . . ?
C23 C22 C21 120.4(2) . . ?
C23 C22 H22 119.8 . . ?
C21 C22 H22 119.8 . . ?
C22 C23 C24 121.4(3) . . ?
C22 C23 H23 119.3 . . ?
C24 C23 H23 119.3 . . ?
C19 C24 C23 117.1(3) . . ?
C19 C24 C25 122.0(2) . . ?
C23 C24 C25 120.9(2) . . ?
C24 C25 C27 109.5(2) . . ?
C24 C25 C26 113.2(2) . . ?
C27 C25 C26 110.4(2) . . ?
C24 C25 H25 107.8 . . ?
C27 C25 H25 107.8 . . ?
C26 C25 H25 107.8 . . ?
C25 C26 H26A 109.5 . . ?
C25 C26 H26B 109.5 . . ?
H26A C26 H26B 109.5 . . ?
C25 C26 H26C 109.5 . . ?
H26A C26 H26C 109.5 . . ?
H26B C26 H26C 109.5 . . ?
C25 C27 H27A 109.5 . . ?
C25 C27 H27B 109.5 . . ?
H27A C27 H27B 109.5 . . ?
C25 C27 H27C 109.5 . . ?
H27A C27 H27C 109.5 . . ?
H27B C27 H27C 109.5 . . ?
C20 C28 C30 112.6(3) . . ?
C20 C28 C29 110.0(3) . . ?
C30 C28 C29 111.2(3) . . ?
C20 C28 H28 107.6 . . ?
C30 C28 H28 107.6 . . ?
C29 C28 H28 107.6 . . ?
C28 C29 H29A 109.5 . . ?
C28 C29 H29B 109.5 . . ?
H29A C29 H29B 109.5 . . ?
C28 C29 H29C 109.5 . . ?
H29A C29 H29C 109.5 . . ?
H29B C29 H29C 109.5 . . ?
C28 C30 H30A 109.5 . . ?
C28 C30 H30B 109.5 . . ?
H30A C30 H30B 109.5 . . ?
C28 C30 H30C 109.5 . . ?
H30A C30 H30C 109.5 . . ?
H30B C30 H30C 109.5 . . ?
C32 C31 N3 109.3(2) . . ?
C32 C31 H31 125.3 . . ?
N3 C31 H31 125.3 . . ?
C31 C32 N4 109.39(19) . . ?
C31 C32 H32 125.3 . . ?
N4 C32 H32 125.3 . . ?
C38 C33 C34 122.3(2) . . ?
C38 C33 N3 120.2(2) . . ?
C34 C33 N3 117.6(2) . . ?
C35 C34 C33 117.9(3) . . ?
C35 C34 C42 119.6(3) . . ?
C33 C34 C42 122.5(2) . . ?
C36 C35 C34 120.5(3) . . ?
C36 C35 H35 119.8 . . ?
C34 C35 H35 119.8 . . ?
C37 C36 C35 120.5(3) . . ?
C37 C36 H36 119.8 . . ?
C35 C36 H36 119.8 . . ?
C36 C37 C38 121.4(3) . . ?
C36 C37 H37 119.3 . . ?
C38 C37 H37 119.3 . . ?
C37 C38 C33 117.5(3) . . ?
C37 C38 C39 121.4(3) . . ?
C33 C38 C39 121.1(2) . . ?
C40 C39 C38 110.7(2) . . ?
C40 C39 C41 109.9(3) . . ?
C38 C39 C41 113.2(2) . . ?
C40 C39 H39 107.6 . . ?
C38 C39 H39 107.6 . . ?
C41 C39 H39 107.6 . . ?
C39 C40 H40A 109.5 . . ?
C39 C40 H40B 109.5 . . ?
H40A C40 H40B 109.5 . . ?
C39 C40 H40C 109.5 . . ?
H40A C40 H40C 109.5 . . ?
H40B C40 H40C 109.5 . . ?
C39 C41 H41A 109.5 . . ?
C39 C41 H41B 109.5 . . ?
H41A C41 H41B 109.5 . . ?
C39 C41 H41C 109.5 . . ?
H41A C41 H41C 109.5 . . ?
H41B C41 H41C 109.5 . . ?
C34 C42 C43 111.8(3) . . ?
C34 C42 C44 111.1(3) . . ?
C43 C42 C44 110.4(3) . . ?
C34 C42 H42 107.8 . . ?
C43 C42 H42 107.8 . . ?
C44 C42 H42 107.8 . . ?
C42 C43 H43A 109.5 . . ?
C42 C43 H43B 109.5 . . ?
H43A C43 H43B 109.5 . . ?
C42 C43 H43C 109.5 . . ?
H43A C43 H43C 109.5 . . ?
H43B C43 H43C 109.5 . . ?
C42 C44 H44A 109.5 . . ?
C42 C44 H44B 109.5 . . ?
H44A C44 H44B 109.5 . . ?
C42 C44 H44C 109.5 . . ?
H44A C44 H44C 109.5 . . ?
H44B C44 H44C 109.5 . . ?
C46 C45 C50 122.0(2) . . ?
C46 C45 N4 118.5(2) . . ?
C50 C45 N4 119.5(2) . . ?
C47 C46 C45 118.0(3) . . ?
C47 C46 C54 120.4(3) . . ?
C45 C46 C54 121.6(2) . . ?
C48 C47 C46 120.7(3) . . ?
C48 C47 H47 119.7 . . ?
C46 C47 H47 119.7 . . ?
C47 C48 C49 120.7(3) . . ?
C47 C48 H48 119.7 . . ?
C49 C48 H48 119.7 . . ?
C48 C49 C50 121.3(3) . . ?
C48 C49 H49 119.3 . . ?
C50 C49 H49 119.3 . . ?
C49 C50 C45 117.3(2) . . ?
C49 C50 C51 121.5(2) . . ?
C45 C50 C51 121.2(2) . . ?
C50 C51 C53 111.9(2) . . ?
C50 C51 C52 110.7(2) . . ?
C53 C51 C52 110.5(3) . . ?
C50 C51 H51 107.8 . . ?
C53 C51 H51 107.8 . . ?
C52 C51 H51 107.8 . . ?
C51 C52 H52A 109.5 . . ?
C51 C52 H52B 109.5 . . ?
H52A C52 H52B 109.5 . . ?
C51 C52 H52C 109.5 . . ?
H52A C52 H52C 109.5 . . ?
H52B C52 H52C 109.5 . . ?
C51 C53 H53A 109.5 . . ?
C51 C53 H53B 109.5 . . ?
H53A C53 H53B 109.5 . . ?
C51 C53 H53C 109.5 . . ?
H53A C53 H53C 109.5 . . ?
H53B C53 H53C 109.5 . . ?
C46 C54 C56 110.7(2) . . ?
C46 C54 C55 113.5(3) . . ?
C56 C54 C55 109.3(3) . . ?
C46 C54 H54 107.7 . . ?
C56 C54 H54 107.7 . . ?
C55 C54 H54 107.7 . . ?
C54 C55 H55A 109.5 . . ?
C54 C55 H55B 109.5 . . ?
H55A C55 H55B 109.5 . . ?
C54 C55 H55C 109.5 . . ?
H55A C55 H55C 109.5 . . ?
H55B C55 H55C 109.5 . . ?
C54 C56 H56A 109.5 . . ?
C54 C56 H56B 109.5 . . ?
H56A C56 H56B 109.5 . . ?
C54 C56 H56C 109.5 . . ?
H56A C56 H56C 109.5 . . ?
H56B C56 H56C 109.5 . . ?
C58 C57 N5 109.09(19) . . ?
C58 C57 H57 125.5 . . ?
N5 C57 H57 125.5 . . ?
C57 C58 N6 109.56(19) . . ?
C57 C58 H58 125.2 . . ?
N6 C58 H58 125.2 . . ?
C60 C59 C64 122.1(2) . . ?
C60 C59 N5 119.0(2) . . ?
C64 C59 N5 118.9(2) . . ?
C61 C60 C59 117.6(2) . . ?
C61 C60 C68 120.6(2) . . ?
C59 C60 C68 121.7(2) . . ?
C62 C61 C60 121.4(2) . . ?
C62 C61 H61 119.3 . . ?
C60 C61 H61 119.3 . . ?
C61 C62 C63 120.2(2) . . ?
C61 C62 H62 119.9 . . ?
C63 C62 H62 119.9 . . ?
C62 C63 C64 121.1(2) . . ?
C62 C63 H63 119.4 . . ?
C64 C63 H63 119.4 . . ?
C63 C64 C59 117.6(2) . . ?
C63 C64 C65 121.3(2) . . ?
C59 C64 C65 121.0(2) . . ?
C64 C65 C66 109.5(2) . . ?
C64 C65 C67 113.1(2) . . ?
C66 C65 C67 110.9(3) . . ?
C64 C65 H65 107.7 . . ?
C66 C65 H65 107.7 . . ?
C67 C65 H65 107.7 . . ?
C65 C66 H66A 109.5 . . ?
C65 C66 H66B 109.5 . . ?
H66A C66 H66B 109.5 . . ?
C65 C66 H66C 109.5 . . ?
H66A C66 H66C 109.5 . . ?
H66B C66 H66C 109.5 . . ?
C65 C67 H67A 109.5 . . ?
C65 C67 H67B 109.5 . . ?
H67A C67 H67B 109.5 . . ?
C65 C67 H67C 109.5 . . ?
H67A C67 H67C 109.5 . . ?
H67B C67 H67C 109.5 . . ?
C60 C68 C69 113.1(3) . . ?
C60 C68 C70 110.1(2) . . ?
C69 C68 C70 110.7(3) . . ?
C60 C68 H68 107.6 . . ?
C69 C68 H68 107.6 . . ?
C70 C68 H68 107.6 . . ?
C68 C69 H69A 109.5 . . ?
C68 C69 H69B 109.5 . . ?
H69A C69 H69B 109.5 . . ?
C68 C69 H69C 109.5 . . ?
H69A C69 H69C 109.5 . . ?
H69B C69 H69C 109.5 . . ?
C68 C70 H70A 109.5 . . ?
C68 C70 H70B 109.5 . . ?
H70A C70 H70B 109.5 . . ?
C68 C70 H70C 109.5 . . ?
H70A C70 H70C 109.5 . . ?
H70B C70 H70C 109.5 . . ?
C76 C71 C72 122.6(2) . . ?
C76 C71 N6 118.6(2) . . ?
C72 C71 N6 118.9(2) . . ?
C73 C72 C71 117.4(2) . . ?
C73 C72 C80 121.4(2) . . ?
C71 C72 C80 121.2(2) . . ?
C74 C73 C72 121.0(3) . . ?
C74 C73 H73 119.5 . . ?
C72 C73 H73 119.5 . . ?
C75 C74 C73 120.5(2) . . ?
C75 C74 H74 119.8 . . ?
C73 C74 H74 119.8 . . ?
C74 C75 C76 121.0(3) . . ?
C74 C75 H75 119.5 . . ?
C76 C75 H75 119.5 . . ?
C71 C76 C75 117.6(2) . . ?
C71 C76 C77 122.2(2) . . ?
C75 C76 C77 120.2(2) . . ?
C76 C77 C79 112.3(2) . . ?
C76 C77 C78 109.9(2) . . ?
C79 C77 C78 110.7(2) . . ?
C76 C77 H77 107.9 . . ?
C79 C77 H77 107.9 . . ?
C78 C77 H77 107.9 . . ?
C77 C78 H78A 109.5 . . ?
C77 C78 H78B 109.5 . . ?
H78A C78 H78B 109.5 . . ?
C77 C78 H78C 109.5 . . ?
H78A C78 H78C 109.5 . . ?
H78B C78 H78C 109.5 . . ?
C77 C79 H79A 109.5 . . ?
C77 C79 H79B 109.5 . . ?
H79A C79 H79B 109.5 . . ?
C77 C79 H79C 109.5 . . ?
H79A C79 H79C 109.5 . . ?
H79B C79 H79C 109.5 . . ?
C72 C80 C82 113.3(2) . . ?
C72 C80 C81 110.3(2) . . ?
C82 C80 C81 109.0(2) . . ?
C72 C80 H80 108.0 . . ?
C82 C80 H80 108.0 . . ?
C81 C80 H80 108.0 . . ?
C80 C81 H81A 109.5 . . ?
C80 C81 H81B 109.5 . . ?
H81A C81 H81B 109.5 . . ?
C80 C81 H81C 109.5 . . ?
H81A C81 H81C 109.5 . . ?
H81B C81 H81C 109.5 . . ?
C80 C82 H82A 109.5 . . ?
C80 C82 H82B 109.5 . . ?
H82A C82 H82B 109.5 . . ?
C80 C82 H82C 109.5 . . ?
H82A C82 H82C 109.5 . . ?
H82B C82 H82C 109.5 . . ?
C84 C83 N7 109.3(2) . . ?
C84 C83 H83 125.3 . . ?
N7 C83 H83 125.3 . . ?
C83 C84 N8 109.8(2) . . ?
C83 C84 H84 125.1 . . ?
N8 C84 H84 125.1 . . ?
C90 C85 C86 121.6(2) . . ?
C90 C85 N7 118.6(2) . . ?
C86 C85 N7 119.7(2) . . ?
C87 C86 C85 117.6(2) . . ?
C87 C86 C94 120.2(2) . . ?
C85 C86 C94 122.1(2) . . ?
C88 C87 C86 121.7(3) . . ?
C88 C87 H87 119.1 . . ?
C86 C87 H87 119.1 . . ?
C87 C88 C89 119.8(3) . . ?
C87 C88 H88 120.1 . . ?
C89 C88 H88 120.1 . . ?
C88 C89 C90 121.4(3) . . ?
C88 C89 H89 119.3 . . ?
C90 C89 H89 119.3 . . ?
C89 C90 C85 117.8(2) . . ?
C89 C90 C91 120.6(2) . . ?
C85 C90 C91 121.7(2) . . ?
C90 C91 C92 110.6(3) . . ?
C90 C91 C93 110.8(2) . . ?
C92 C91 C93 111.0(3) . . ?
C90 C91 H91 108.1 . . ?
C92 C91 H91 108.1 . . ?
C93 C91 H91 108.1 . . ?
C91 C92 H92A 109.5 . . ?
C91 C92 H92B 109.5 . . ?
H92A C92 H92B 109.5 . . ?
C91 C92 H92C 109.5 . . ?
H92A C92 H92C 109.5 . . ?
H92B C92 H92C 109.5 . . ?
C91 C93 H93A 109.5 . . ?
C91 C93 H93B 109.5 . . ?
H93A C93 H93B 109.5 . . ?
C91 C93 H93C 109.5 . . ?
H93A C93 H93C 109.5 . . ?
H93B C93 H93C 109.5 . . ?
C95A C94 C86 123.3(8) . . ?
C86 C94 C95 108.2(3) . . ?
C86 C94 C96 110.3(3) . . ?
C95 C94 C96 109.4(3) . . ?
C95A C94 C96A 109.3(11) . . ?
C86 C94 C96A 112.6(7) . . ?
C86 C94 H94 109.6 . . ?
C95 C94 H94 109.6 . . ?
C96 C94 H94 109.6 . . ?
C95A C94 H94A 103.0 . . ?
C86 C94 H94A 103.0 . . ?
C96A C94 H94A 103.0 . . ?
C102 C97 C98 121.6(2) . . ?
C102 C97 N8 119.4(2) . . ?
C98 C97 N8 118.8(2) . . ?
C99 C98 C97 117.8(2) . . ?
C99 C98 C106 120.7(2) . . ?
C97 C98 C106 121.4(2) . . ?
C100 C99 C98 121.5(2) . . ?
C100 C99 H99 119.2 . . ?
C98 C99 H99 119.2 . . ?
C101 C100 C99 119.8(2) . . ?
C101 C100 H100 120.1 . . ?
C99 C100 H100 120.1 . . ?
C100 C101 C102 121.0(2) . . ?
C100 C101 H101 119.5 . . ?
C102 C101 H101 119.5 . . ?
C101 C102 C97 118.2(2) . . ?
C101 C102 C103 120.3(2) . . ?
C97 C102 C103 121.5(2) . . ?
C102 C103 C105 110.6(2) . . ?
C102 C103 C104 112.9(2) . . ?
C105 C103 C104 109.6(3) . . ?
C102 C103 H103 107.8 . . ?
C105 C103 H103 107.8 . . ?
C104 C103 H103 107.8 . . ?
C103 C104 H10A 109.5 . . ?
C103 C104 H10B 109.5 . . ?
H10A C104 H10B 109.5 . . ?
C103 C104 H10C 109.5 . . ?
H10A C104 H10C 109.5 . . ?
H10B C104 H10C 109.5 . . ?
C103 C105 H10D 109.5 . . ?
C103 C105 H10E 109.5 . . ?
H10D C105 H10E 109.5 . . ?
C103 C105 H10F 109.5 . . ?
H10D C105 H10F 109.5 . . ?
H10E C105 H10F 109.5 . . ?
C98 C106 C107 110.6(2) . . ?
C98 C106 C108 113.2(2) . . ?
C107 C106 C108 109.9(2) . . ?
C98 C106 H106 107.6 . . ?
C107 C106 H106 107.6 . . ?
C108 C106 H106 107.6 . . ?
C106 C107 H10G 109.5 . . ?
C106 C107 H10H 109.5 . . ?
H10G C107 H10H 109.5 . . ?
C106 C107 H10I 109.5 . . ?
H10G C107 H10I 109.5 . . ?
H10H C107 H10I 109.5 . . ?
C106 C108 H10J 109.5 . . ?
C106 C108 H10K 109.5 . . ?
H10J C108 H10K 109.5 . . ?
C106 C108 H10L 109.5 . . ?
H10J C108 H10L 109.5 . . ?
H10K C108 H10L 109.5 . . ?
N1 B1 N2 105.60(18) . . ?
N1 B1 C1 125.78(19) . . ?
N2 B1 C1 128.57(19) . . ?
N4 B2 N3 106.14(18) . . ?
N4 B2 C2 129.2(2) . . ?
N3 B2 C2 124.52(19) . . ?
N5 B3 N6 105.74(18) . . ?
N5 B3 C3 129.3(2) . . ?
N6 B3 C3 124.9(2) . . ?
N8 B4 N7 105.7(2) . . ?
N8 B4 C4 130.3(2) . . ?
N7 B4 C4 123.8(2) . . ?
C94 C95 H95A 109.5 . . ?
C94 C95 H95B 109.5 . . ?
H95A C95 H95B 109.5 . . ?
C94 C95 H95C 109.5 . . ?
H95A C95 H95C 109.5 . . ?
H95B C95 H95C 109.5 . . ?
C94 C96 H96A 109.5 . . ?
C94 C96 H96B 109.5 . . ?
H96A C96 H96B 109.5 . . ?
C94 C96 H96C 109.5 . . ?
H96A C96 H96C 109.5 . . ?
H96B C96 H96C 109.5 . . ?
C94 C95A H95D 109.5 . . ?
C94 C95A H95E 109.5 . . ?
H95D C95A H95E 109.5 . . ?
C94 C95A H95F 109.5 . . ?
H95D C95A H95F 109.5 . . ?
H95E C95A H95F 109.5 . . ?
C94 C96A H96D 109.5 . . ?
C94 C96A H96E 109.5 . . ?
H96D C96A H96E 109.5 . . ?
C94 C96A H96F 109.5 . . ?
H96D C96A H96F 109.5 . . ?
H96E C96A H96F 109.5 . . ?

loop_
_geom_bond_atom_site_label_1
_geom_bond_atom_site_label_2
_geom_bond_distance
_geom_bond_site_symmetry_2
_geom_bond_publ_flag
Sn1 O1 2.0777(15) . ?
Sn1 O3 2.1648(16) . ?
Sn1 O4 2.1908(16) . ?
Sn2 O1 2.0878(14) . ?
Sn2 O6 2.2301(17) . ?
Sn2 O5 2.2783(17) . ?
Sn2 O7 2.5320(15) . ?
Sn3 O1 2.0890(14) . ?
Sn3 O8 2.2562(17) . ?
Sn3 O9 2.3845(17) . ?
O2 C1 1.262(3) . ?
O3 C1 1.287(3) . ?
O4 C2 1.278(3) . ?
O5 C2 1.262(3) . ?
O6 C3 1.278(3) . ?
O7 C3 1.263(3) . ?
O8 C4 1.281(3) . ?
O9 C4 1.266(3) . ?
N1 C5 1.400(3) . ?
N1 B1 1.427(3) . ?
N1 C7 1.444(2) . ?
N2 C6 1.392(3) . ?
N2 B1 1.430(3) . ?
N2 C19 1.443(3) . ?
N3 C31 1.402(3) . ?
N3 B2 1.421(3) . ?
N3 C33 1.438(3) . ?
N4 C32 1.401(3) . ?
N4 B2 1.421(3) . ?
N4 C45 1.437(3) . ?
N5 C57 1.404(3) . ?
N5 B3 1.422(3) . ?
N5 C59 1.438(3) . ?
N6 C58 1.398(3) . ?
N6 B3 1.425(3) . ?
N6 C71 1.437(3) . ?
N7 C83 1.398(3) . ?
N7 B4 1.432(3) . ?
N7 C85 1.432(3) . ?
N8 C84 1.404(3) . ?
N8 B4 1.424(3) . ?
N8 C97 1.437(3) . ?
C1 B1 1.580(3) . ?
C2 B2 1.589(3) . ?
C3 B3 1.582(3) . ?
C4 B4 1.584(3) . ?
C5 C6 1.349(3) . ?
C5 H5 0.9500 . ?
C6 H6 0.9500 . ?
C7 C8 1.399(3) . ?
C7 C12 1.400(3) . ?
C8 C9 1.400(3) . ?
C8 C16 1.515(3) . ?
C9 C10 1.387(4) . ?
C9 H9 0.9500 . ?
C10 C11 1.378(4) . ?
C10 H10 0.9500 . ?
C11 C12 1.398(3) . ?
C11 H11 0.9500 . ?
C12 C13 1.517(3) . ?
C13 C15 1.499(4) . ?
C13 C14 1.518(4) . ?
C13 H13 1.0000 . ?
C14 H14A 0.9800 . ?
C14 H14B 0.9800 . ?
C14 H14C 0.9800 . ?
C15 H15A 0.9800 . ?
C15 H15B 0.9800 . ?
C15 H15C 0.9800 . ?
C16 C18 1.530(3) . ?
C16 C17 1.530(4) . ?
C16 H16 1.0000 . ?
C17 H17A 0.9800 . ?
C17 H17B 0.9800 . ?
C17 H17C 0.9800 . ?
C18 H18A 0.9800 . ?
C18 H18B 0.9800 . ?
C18 H18C 0.9800 . ?
C19 C24 1.398(4) . ?
C19 C20 1.403(4) . ?
C20 C21 1.404(3) . ?
C20 C28 1.514(4) . ?
C21 C22 1.375(5) . ?
C21 H21 0.9500 . ?
C22 C23 1.374(5) . ?
C22 H22 0.9500 . ?
C23 C24 1.400(3) . ?
C23 H23 0.9500 . ?
C24 C25 1.516(4) . ?
C25 C27 1.526(3) . ?
C25 C26 1.529(4) . ?
C25 H25 1.0000 . ?
C26 H26A 0.9800 . ?
C26 H26B 0.9800 . ?
C26 H26C 0.9800 . ?
C27 H27A 0.9800 . ?
C27 H27B 0.9800 . ?
C27 H27C 0.9800 . ?
C28 C30 1.522(4) . ?
C28 C29 1.530(5) . ?
C28 H28 1.0000 . ?
C29 H29A 0.9800 . ?
C29 H29B 0.9800 . ?
C29 H29C 0.9800 . ?
C30 H30A 0.9800 . ?
C30 H30B 0.9800 . ?
C30 H30C 0.9800 . ?
C31 C32 1.343(3) . ?
C31 H31 0.9500 . ?
C32 H32 0.9500 . ?
C33 C38 1.399(4) . ?
C33 C34 1.403(4) . ?
C34 C35 1.397(4) . ?
C34 C42 1.516(4) . ?
C35 C36 1.381(5) . ?
C35 H35 0.9500 . ?
C36 C37 1.379(5) . ?
C36 H36 0.9500 . ?
C37 C38 1.391(3) . ?
C37 H37 0.9500 . ?
C38 C39 1.520(4) . ?
C39 C40 1.515(4) . ?
C39 C41 1.532(4) . ?
C39 H39 1.0000 . ?
C40 H40A 0.9800 . ?
C40 H40B 0.9800 . ?
C40 H40C 0.9800 . ?
C41 H41A 0.9800 . ?
C41 H41B 0.9800 . ?
C41 H41C 0.9800 . ?
C42 C43 1.537(5) . ?
C42 C44 1.538(5) . ?
C42 H42 1.0000 . ?
C43 H43A 0.9800 . ?
C43 H43B 0.9800 . ?
C43 H43C 0.9800 . ?
C44 H44A 0.9800 . ?
C44 H44B 0.9800 . ?
C44 H44C 0.9800 . ?
C45 C46 1.402(3) . ?
C45 C50 1.405(3) . ?
C46 C47 1.393(4) . ?
C46 C54 1.525(4) . ?
C47 C48 1.375(5) . ?
C47 H47 0.9500 . ?
C48 C49 1.376(5) . ?
C48 H48 0.9500 . ?
C49 C50 1.393(3) . ?
C49 H49 0.9500 . ?
C50 C51 1.515(4) . ?
C51 C53 1.528(4) . ?
C51 C52 1.528(4) . ?
C51 H51 1.0000 . ?
C52 H52A 0.9800 . ?
C52 H52B 0.9800 . ?
C52 H52C 0.9800 . ?
C53 H53A 0.9800 . ?
C53 H53B 0.9800 . ?
C53 H53C 0.9800 . ?
C54 C56 1.526(4) . ?
C54 C55 1.534(4) . ?
C54 H54 1.0000 . ?
C55 H55A 0.9800 . ?
C55 H55B 0.9800 . ?
C55 H55C 0.9800 . ?
C56 H56A 0.9800 . ?
C56 H56B 0.9800 . ?
C56 H56C 0.9800 . ?
C57 C58 1.343(3) . ?
C57 H57 0.9500 . ?
C58 H58 0.9500 . ?
C59 C60 1.403(3) . ?
C59 C64 1.407(3) . ?
C60 C61 1.392(3) . ?
C60 C68 1.514(4) . ?
C61 C62 1.378(4) . ?
C61 H61 0.9500 . ?
C62 C63 1.381(4) . ?
C62 H62 0.9500 . ?
C63 C64 1.393(3) . ?
C63 H63 0.9500 . ?
C64 C65 1.517(3) . ?
C65 C66 1.529(4) . ?
C65 C67 1.531(4) . ?
C65 H65 1.0000 . ?
C66 H66A 0.9800 . ?
C66 H66B 0.9800 . ?
C66 H66C 0.9800 . ?
C67 H67A 0.9800 . ?
C67 H67B 0.9800 . ?
C67 H67C 0.9800 . ?
C68 C69 1.523(4) . ?
C68 C70 1.526(5) . ?
C68 H68 1.0000 . ?
C69 H69A 0.9800 . ?
C69 H69B 0.9800 . ?
C69 H69C 0.9800 . ?
C70 H70A 0.9800 . ?
C70 H70B 0.9800 . ?
C70 H70C 0.9800 . ?
C71 C76 1.389(3) . ?
C71 C72 1.408(3) . ?
C72 C73 1.393(3) . ?
C72 C80 1.523(4) . ?
C73 C74 1.380(5) . ?
C73 H73 0.9500 . ?
C74 C75 1.378(4) . ?
C74 H74 0.9500 . ?
C75 C76 1.400(3) . ?
C75 H75 0.9500 . ?
C76 C77 1.518(3) . ?
C77 C79 1.521(4) . ?
C77 C78 1.540(4) . ?
C77 H77 1.0000 . ?
C78 H78A 0.9800 . ?
C78 H78B 0.9800 . ?
C78 H78C 0.9800 . ?
C79 H79A 0.9800 . ?
C79 H79B 0.9800 . ?
C79 H79C 0.9800 . ?
C80 C82 1.529(4) . ?
C80 C81 1.533(3) . ?
C80 H80 1.0000 . ?
C81 H81A 0.9800 . ?
C81 H81B 0.9800 . ?
C81 H81C 0.9800 . ?
C82 H82A 0.9800 . ?
C82 H82B 0.9800 . ?
C82 H82C 0.9800 . ?
C83 C84 1.337(4) . ?
C83 H83 0.9500 . ?
C84 H84 0.9500 . ?
C85 C90 1.405(3) . ?
C85 C86 1.405(3) . ?
C86 C87 1.393(4) . ?
C86 C94 1.518(4) . ?
C87 C88 1.371(4) . ?
C87 H87 0.9500 . ?
C88 C89 1.380(4) . ?
C88 H88 0.9500 . ?
C89 C90 1.391(4) . ?
C89 H89 0.9500 . ?
C90 C91 1.520(3) . ?
C91 C92 1.535(4) . ?
C91 C93 1.535(4) . ?
C91 H91 1.0000 . ?
C92 H92A 0.9800 . ?
C92 H92B 0.9800 . ?
C92 H92C 0.9800 . ?
C93 H93A 0.9800 . ?
C93 H93B 0.9800 . ?
C93 H93C 0.9800 . ?
C94 C95A 1.504(12) . ?
C94 C95 1.533(6) . ?
C94 C96 1.548(5) . ?
C94 C96A 1.552(13) . ?
C94 H94 1.0000 . ?
C94 H94A 1.0000 . ?
C97 C102 1.402(3) . ?
C97 C98 1.405(3) . ?
C98 C99 1.396(3) . ?
C98 C106 1.525(3) . ?
C99 C100 1.384(4) . ?
C99 H99 0.9500 . ?
C100 C101 1.384(4) . ?
C100 H100 0.9500 . ?
C101 C102 1.400(3) . ?
C101 H101 0.9500 . ?
C102 C103 1.522(3) . ?
C103 C105 1.529(4) . ?
C103 C104 1.532(4) . ?
C103 H103 1.0000 . ?
C104 H10A 0.9800 . ?
C104 H10B 0.9800 . ?
C104 H10C 0.9800 . ?
C105 H10D 0.9800 . ?
C105 H10E 0.9800 . ?
C105 H10F 0.9800 . ?
C106 C107 1.528(4) . ?
C106 C108 1.533(3) . ?
C106 H106 1.0000 . ?
C107 H10G 0.9800 . ?
C107 H10H 0.9800 . ?
C107 H10I 0.9800 . ?
C108 H10J 0.9800 . ?
C108 H10K 0.9800 . ?
C108 H10L 0.9800 . ?
C95 H95A 0.9800 . ?
C95 H95B 0.9800 . ?
C95 H95C 0.9800 . ?
C96 H96A 0.9800 . ?
C96 H96B 0.9800 . ?
C96 H96C 0.9800 . ?
C95A H95D 0.9800 . ?
C95A H95E 0.9800 . ?
C95A H95F 0.9800 . ?
C96A H96D 0.9800 . ?
C96A H96E 0.9800 . ?
C96A H96F 0.9800 . ?

loop_
_geom_torsion_atom_site_label_1
_geom_torsion_atom_site_label_2
_geom_torsion_atom_site_label_3
_geom_torsion_atom_site_label_4
_geom_torsion
_geom_torsion_site_symmetry_1
_geom_torsion_site_symmetry_2
_geom_torsion_site_symmetry_3
_geom_torsion_site_symmetry_4
_geom_torsion_publ_flag
Sn1 O3 C1 O2 15.1(3) . . . . ?
Sn1 O3 C1 B1 -161.08(17) . . . . ?
Sn2 O5 C2 O4 -30.2(3) . . . . ?
Sn2 O5 C2 B2 157.12(16) . . . . ?
Sn1 O4 C2 O5 -41.3(3) . . . . ?
Sn1 O4 C2 B2 131.27(17) . . . . ?
Sn2 O7 C3 O6 -2.7(2) . . . . ?
Sn2 O7 C3 B3 177.94(18) . . . . ?
Sn2 O6 C3 O7 3.1(2) . . . . ?
Sn2 O6 C3 B3 -177.55(17) . . . . ?
Sn3 O9 C4 O8 5.7(2) . . . . ?
Sn3 O9 C4 B4 -173.45(19) . . . . ?
Sn3 O8 C4 O9 -6.0(2) . . . . ?
Sn3 O8 C4 B4 173.18(15) . . . . ?
B1 N1 C5 C6 -0.2(3) . . . . ?
C7 N1 C5 C6 -167.7(2) . . . . ?
N1 C5 C6 N2 0.7(3) . . . . ?
B1 N2 C6 C5 -0.8(3) . . . . ?
C19 N2 C6 C5 168.4(2) . . . . ?
C5 N1 C7 C8 -87.8(3) . . . . ?
B1 N1 C7 C8 108.7(3) . . . . ?
C5 N1 C7 C12 87.6(3) . . . . ?
B1 N1 C7 C12 -76.0(3) . . . . ?
C12 C7 C8 C9 -4.5(3) . . . . ?
N1 C7 C8 C9 170.7(2) . . . . ?
C12 C7 C8 C16 175.4(2) . . . . ?
N1 C7 C8 C16 -9.4(3) . . . . ?
C7 C8 C9 C10 1.9(4) . . . . ?
C16 C8 C9 C10 -178.0(2) . . . . ?
C8 C9 C10 C11 1.8(4) . . . . ?
C9 C10 C11 C12 -3.0(4) . . . . ?
C10 C11 C12 C7 0.4(4) . . . . ?
C10 C11 C12 C13 178.9(2) . . . . ?
C8 C7 C12 C11 3.4(3) . . . . ?
N1 C7 C12 C11 -171.9(2) . . . . ?
C8 C7 C12 C13 -175.1(2) . . . . ?
N1 C7 C12 C13 9.6(3) . . . . ?
C11 C12 C13 C15 62.7(4) . . . . ?
C7 C12 C13 C15 -118.8(3) . . . . ?
C11 C12 C13 C14 -62.9(4) . . . . ?
C7 C12 C13 C14 115.5(3) . . . . ?
C7 C8 C16 C18 -138.3(2) . . . . ?
C9 C8 C16 C18 41.6(3) . . . . ?
C7 C8 C16 C17 97.9(3) . . . . ?
C9 C8 C16 C17 -82.3(3) . . . . ?
C6 N2 C19 C24 95.2(3) . . . . ?
B1 N2 C19 C24 -98.4(3) . . . . ?
C6 N2 C19 C20 -83.2(3) . . . . ?
B1 N2 C19 C20 83.2(3) . . . . ?
C24 C19 C20 C21 2.9(4) . . . . ?
N2 C19 C20 C21 -178.7(2) . . . . ?
C24 C19 C20 C28 -176.7(2) . . . . ?
N2 C19 C20 C28 1.6(3) . . . . ?
C19 C20 C21 C22 -1.3(4) . . . . ?
C28 C20 C21 C22 178.4(3) . . . . ?
C20 C21 C22 C23 -0.5(4) . . . . ?
C21 C22 C23 C24 0.7(4) . . . . ?
C20 C19 C24 C23 -2.8(3) . . . . ?
N2 C19 C24 C23 178.9(2) . . . . ?
C20 C19 C24 C25 178.4(2) . . . . ?
N2 C19 C24 C25 0.1(3) . . . . ?
C22 C23 C24 C19 0.9(4) . . . . ?
C22 C23 C24 C25 179.7(2) . . . . ?
C19 C24 C25 C27 99.4(3) . . . . ?
C23 C24 C25 C27 -79.4(3) . . . . ?
C19 C24 C25 C26 -136.9(2) . . . . ?
C23 C24 C25 C26 44.4(3) . . . . ?
C19 C20 C28 C30 127.8(3) . . . . ?
C21 C20 C28 C30 -51.9(4) . . . . ?
C19 C20 C28 C29 -107.5(3) . . . . ?
C21 C20 C28 C29 72.8(3) . . . . ?
B2 N3 C31 C32 -0.5(3) . . . . ?
C33 N3 C31 C32 169.9(2) . . . . ?
N3 C31 C32 N4 0.6(3) . . . . ?
B2 N4 C32 C31 -0.5(3) . . . . ?
C45 N4 C32 C31 -173.7(2) . . . . ?
C31 N3 C33 C38 105.2(3) . . . . ?
B2 N3 C33 C38 -86.9(3) . . . . ?
C31 N3 C33 C34 -73.4(3) . . . . ?
B2 N3 C33 C34 94.4(3) . . . . ?
C38 C33 C34 C35 -1.5(4) . . . . ?
N3 C33 C34 C35 177.1(2) . . . . ?
C38 C33 C34 C42 176.9(3) . . . . ?
N3 C33 C34 C42 -4.5(4) . . . . ?
C33 C34 C35 C36 1.1(4) . . . . ?
C42 C34 C35 C36 -177.3(3) . . . . ?
C34 C35 C36 C37 0.2(5) . . . . ?
C35 C36 C37 C38 -1.3(5) . . . . ?
C36 C37 C38 C33 1.0(4) . . . . ?
C36 C37 C38 C39 -178.5(3) . . . . ?
C34 C33 C38 C37 0.4(4) . . . . ?
N3 C33 C38 C37 -178.1(2) . . . . ?
C34 C33 C38 C39 179.9(2) . . . . ?
N3 C33 C38 C39 1.3(4) . . . . ?
C37 C38 C39 C40 103.0(3) . . . . ?
C33 C38 C39 C40 -76.5(3) . . . . ?
C37 C38 C39 C41 -20.9(4) . . . . ?
C33 C38 C39 C41 159.6(2) . . . . ?
C35 C34 C42 C43 -66.1(4) . . . . ?
C33 C34 C42 C43 115.6(3) . . . . ?
C35 C34 C42 C44 57.7(4) . . . . ?
C33 C34 C42 C44 -120.6(3) . . . . ?
C32 N4 C45 C46 75.4(3) . . . . ?
B2 N4 C45 C46 -95.9(3) . . . . ?
C32 N4 C45 C50 -101.8(2) . . . . ?
B2 N4 C45 C50 86.8(3) . . . . ?
C50 C45 C46 C47 0.9(4) . . . . ?
N4 C45 C46 C47 -176.3(2) . . . . ?
C50 C45 C46 C54 -177.5(2) . . . . ?
N4 C45 C46 C54 5.3(3) . . . . ?
C45 C46 C47 C48 0.9(5) . . . . ?
C54 C46 C47 C48 179.3(3) . . . . ?
C46 C47 C48 C49 -1.9(5) . . . . ?
C47 C48 C49 C50 1.2(5) . . . . ?
C48 C49 C50 C45 0.6(4) . . . . ?
C48 C49 C50 C51 179.6(3) . . . . ?
C46 C45 C50 C49 -1.6(4) . . . . ?
N4 C45 C50 C49 175.5(2) . . . . ?
C46 C45 C50 C51 179.4(2) . . . . ?
N4 C45 C50 C51 -3.4(3) . . . . ?
C49 C50 C51 C53 38.0(4) . . . . ?
C45 C50 C51 C53 -143.1(3) . . . . ?
C49 C50 C51 C52 -85.8(3) . . . . ?
C45 C50 C51 C52 93.1(3) . . . . ?
C47 C46 C54 C56 -100.0(3) . . . . ?
C45 C46 C54 C56 78.4(3) . . . . ?
C47 C46 C54 C55 23.3(4) . . . . ?
C45 C46 C54 C55 -158.3(3) . . . . ?
B3 N5 C57 C58 0.3(3) . . . . ?
C59 N5 C57 C58 179.1(2) . . . . ?
N5 C57 C58 N6 -0.3(3) . . . . ?
B3 N6 C58 C57 0.2(3) . . . . ?
C71 N6 C58 C57 -176.2(2) . . . . ?
C57 N5 C59 C60 99.0(3) . . . . ?
B3 N5 C59 C60 -82.4(3) . . . . ?
C57 N5 C59 C64 -79.0(3) . . . . ?
B3 N5 C59 C64 99.6(3) . . . . ?
C64 C59 C60 C61 0.7(3) . . . . ?
N5 C59 C60 C61 -177.3(2) . . . . ?
C64 C59 C60 C68 178.2(2) . . . . ?
N5 C59 C60 C68 0.2(3) . . . . ?
C59 C60 C61 C62 0.3(4) . . . . ?
C68 C60 C61 C62 -177.2(3) . . . . ?
C60 C61 C62 C63 -0.6(4) . . . . ?
C61 C62 C63 C64 0.0(4) . . . . ?
C62 C63 C64 C59 1.0(4) . . . . ?
C62 C63 C64 C65 -176.0(2) . . . . ?
C60 C59 C64 C63 -1.4(3) . . . . ?
N5 C59 C64 C63 176.6(2) . . . . ?
C60 C59 C64 C65 175.7(2) . . . . ?
N5 C59 C64 C65 -6.3(3) . . . . ?
C63 C64 C65 C66 89.3(3) . . . . ?
C59 C64 C65 C66 -87.6(3) . . . . ?
C63 C64 C65 C67 -34.8(4) . . . . ?
C59 C64 C65 C67 148.2(3) . . . . ?
C61 C60 C68 C69 -45.3(4) . . . . ?
C59 C60 C68 C69 137.3(3) . . . . ?
C61 C60 C68 C70 79.1(3) . . . . ?
C59 C60 C68 C70 -98.3(3) . . . . ?
C58 N6 C71 C76 89.4(3) . . . . ?
B3 N6 C71 C76 -86.1(3) . . . . ?
C58 N6 C71 C72 -89.6(3) . . . . ?
B3 N6 C71 C72 94.9(3) . . . . ?
C76 C71 C72 C73 1.4(3) . . . . ?
N6 C71 C72 C73 -179.6(2) . . . . ?
C76 C71 C72 C80 -179.4(2) . . . . ?
N6 C71 C72 C80 -0.4(3) . . . . ?
C71 C72 C73 C74 -0.8(4) . . . . ?
C80 C72 C73 C74 180.0(2) . . . . ?
C72 C73 C74 C75 -0.1(4) . . . . ?
C73 C74 C75 C76 0.5(4) . . . . ?
C72 C71 C76 C75 -1.0(3) . . . . ?
N6 C71 C76 C75 180.0(2) . . . . ?
C72 C71 C76 C77 177.6(2) . . . . ?
N6 C71 C76 C77 -1.4(3) . . . . ?
C74 C75 C76 C71 0.0(4) . . . . ?
C74 C75 C76 C77 -178.6(2) . . . . ?
C71 C76 C77 C79 128.8(3) . . . . ?
C75 C76 C77 C79 -52.6(3) . . . . ?
C71 C76 C77 C78 -107.4(3) . . . . ?
C75 C76 C77 C78 71.2(3) . . . . ?
C73 C72 C80 C82 -31.8(3) . . . . ?
C71 C72 C80 C82 149.0(2) . . . . ?
C73 C72 C80 C81 90.6(3) . . . . ?
C71 C72 C80 C81 -88.5(3) . . . . ?
B4 N7 C83 C84 0.6(3) . . . . ?
C85 N7 C83 C84 -175.2(2) . . . . ?
N7 C83 C84 N8 -0.9(3) . . . . ?
B4 N8 C84 C83 0.9(3) . . . . ?
C97 N8 C84 C83 178.1(2) . . . . ?
C83 N7 C85 C90 79.3(3) . . . . ?
B4 N7 C85 C90 -95.4(3) . . . . ?
C83 N7 C85 C86 -97.9(3) . . . . ?
B4 N7 C85 C86 87.4(3) . . . . ?
C90 C85 C86 C87 -0.9(4) . . . . ?
N7 C85 C86 C87 176.2(2) . . . . ?
C90 C85 C86 C94 176.5(3) . . . . ?
N7 C85 C86 C94 -6.4(4) . . . . ?
C85 C86 C87 C88 -0.2(4) . . . . ?
C94 C86 C87 C88 -177.6(3) . . . . ?
C86 C87 C88 C89 1.4(5) . . . . ?
C87 C88 C89 C90 -1.6(5) . . . . ?
C88 C89 C90 C85 0.5(5) . . . . ?
C88 C89 C90 C91 -179.3(3) . . . . ?
C86 C85 C90 C89 0.7(4) . . . . ?
N7 C85 C90 C89 -176.5(2) . . . . ?
C86 C85 C90 C91 -179.4(3) . . . . ?
N7 C85 C90 C91 3.4(4) . . . . ?
C89 C90 C91 C92 -58.3(4) . . . . ?
C85 C90 C91 C92 121.8(3) . . . . ?
C89 C90 C91 C93 65.3(4) . . . . ?
C85 C90 C91 C93 -114.5(3) . . . . ?
C87 C86 C94 C95A 28.6(11) . . . . ?
C85 C86 C94 C95A -148.7(10) . . . . ?
C87 C86 C94 C95 64.9(4) . . . . ?
C85 C86 C94 C95 -112.5(3) . . . . ?
C87 C86 C94 C96 -54.8(4) . . . . ?
C85 C86 C94 C96 127.9(3) . . . . ?
C87 C86 C94 C96A -106.0(8) . . . . ?
C85 C86 C94 C96A 76.7(9) . . . . ?
C84 N8 C97 C102 99.3(3) . . . . ?
B4 N8 C97 C102 -84.5(3) . . . . ?
C84 N8 C97 C98 -76.1(3) . . . . ?
B4 N8 C97 C98 100.1(3) . . . . ?
C102 C97 C98 C99 -1.8(4) . . . . ?
N8 C97 C98 C99 173.6(2) . . . . ?
C102 C97 C98 C106 176.6(2) . . . . ?
N8 C97 C98 C106 -8.1(3) . . . . ?
C97 C98 C99 C100 -0.3(4) . . . . ?
C106 C98 C99 C100 -178.6(3) . . . . ?
C98 C99 C100 C101 1.7(5) . . . . ?
C99 C100 C101 C102 -1.2(4) . . . . ?
C100 C101 C102 C97 -0.7(4) . . . . ?
C100 C101 C102 C103 -179.5(3) . . . . ?
C98 C97 C102 C101 2.2(4) . . . . ?
N8 C97 C102 C101 -173.1(2) . . . . ?
C98 C97 C102 C103 -179.0(2) . . . . ?
N8 C97 C102 C103 5.7(3) . . . . ?
C101 C102 C103 C105 93.3(3) . . . . ?
C97 C102 C103 C105 -85.5(3) . . . . ?
C101 C102 C103 C104 -30.1(4) . . . . ?
C97 C102 C103 C104 151.2(3) . . . . ?
C99 C98 C106 C107 98.0(3) . . . . ?
C97 C98 C106 C107 -80.3(3) . . . . ?
C99 C98 C106 C108 -25.9(4) . . . . ?
C97 C98 C106 C108 155.8(2) . . . . ?
C5 N1 B1 N2 -0.3(3) . . . . ?
C7 N1 B1 N2 164.5(2) . . . . ?
C5 N1 B1 C1 -177.7(2) . . . . ?
C7 N1 B1 C1 -12.9(4) . . . . ?
C6 N2 B1 N1 0.6(3) . . . . ?
C19 N2 B1 N1 -166.9(2) . . . . ?
C6 N2 B1 C1 178.0(2) . . . . ?
C19 N2 B1 C1 10.4(4) . . . . ?
O2 C1 B1 N1 3.0(4) . . . . ?
O3 C1 B1 N1 179.2(2) . . . . ?
O2 C1 B1 N2 -173.8(2) . . . . ?
O3 C1 B1 N2 2.4(4) . . . . ?
C32 N4 B2 N3 0.1(2) . . . . ?
C45 N4 B2 N3 172.3(2) . . . . ?
C32 N4 B2 C2 175.8(2) . . . . ?
C45 N4 B2 C2 -12.0(4) . . . . ?
C31 N3 B2 N4 0.2(3) . . . . ?
C33 N3 B2 N4 -168.9(2) . . . . ?
C31 N3 B2 C2 -175.7(2) . . . . ?
C33 N3 B2 C2 15.2(4) . . . . ?
O5 C2 B2 N4 -47.2(3) . . . . ?
O4 C2 B2 N4 139.9(2) . . . . ?
O5 C2 B2 N3 127.8(2) . . . . ?
O4 C2 B2 N3 -45.2(3) . . . . ?
C57 N5 B3 N6 -0.2(3) . . . . ?
C59 N5 B3 N6 -178.9(2) . . . . ?
C57 N5 B3 C3 177.8(2) . . . . ?
C59 N5 B3 C3 -0.9(4) . . . . ?
C58 N6 B3 N5 0.0(3) . . . . ?
C71 N6 B3 N5 176.0(2) . . . . ?
C58 N6 B3 C3 -178.1(2) . . . . ?
C71 N6 B3 C3 -2.1(4) . . . . ?
O7 C3 B3 N5 -138.2(2) . . . . ?
O6 C3 B3 N5 42.5(4) . . . . ?
O7 C3 B3 N6 39.4(3) . . . . ?
O6 C3 B3 N6 -139.9(2) . . . . ?
C84 N8 B4 N7 -0.5(3) . . . . ?
C97 N8 B4 N7 -177.0(2) . . . . ?
C84 N8 B4 C4 174.0(2) . . . . ?
C97 N8 B4 C4 -2.5(4) . . . . ?
C83 N7 B4 N8 0.0(3) . . . . ?
C85 N7 B4 N8 175.1(2) . . . . ?
C83 N7 B4 C4 -175.0(2) . . . . ?
C85 N7 B4 C4 0.1(4) . . . . ?
O9 C4 B4 N8 50.7(3) . . . . ?
O8 C4 B4 N8 -128.4(3) . . . . ?
O9 C4 B4 N7 -135.6(2) . . . . ?
O8 C4 B4 N7 45.2(3) . . . . ?
